data_1548109
loop_
_publ_author_name
'Rashchenko, Sergey V.'
'Bekker, Tatyana B.'
'Bakakin, Vladimir V.'
'Seryotkin, Yurii V.'
'Simonova, Ekaterina A.'
'Goryainov, Sergey V.'

_publ_section_title
;
 New fluoride borate with &#x2018;anti-zeolite&#x2019; structure: A
 possible link to Ba 3 (BO 3 ) 2
;
_journal_name_full 'Journal of Alloys and Compounds'
_journal_page_first 1196
_journal_paper_doi 10.1016/j.jallcom.2016.10.119
_journal_volume 694
_journal_year 2017
_chemical_formula_sum 'B7.25 Ba12 F2.25 O21.75'
_chemical_formula_weight 2117.20
_chemical_name_systematic 'Barium Fluoride Orthoborate'
_space_group_crystal_system orthorhombic
_space_group_IT_number 55
_space_group_name_Hall '-P 2 2ab'
_space_group_name_H-M_alt 'P b a m'
_symmetry_space_group_name_Hall '-P 2 2ab'
_symmetry_space_group_name_H-M 'P b a m'
_audit_creation_method SHELXL-2014/6
_cell_angle_alpha 90.0
_cell_angle_beta 90.0
_cell_angle_gamma 90.0
_cell_formula_units_Z 4
_cell_length_a 13.60119(16)
_cell_length_b 13.65014(16)
_cell_length_c 14.87279(15)
_cell_measurement_reflns_used 19402
_cell_measurement_temperature 293(2)
_cell_measurement_theta_max 31.6420
_cell_measurement_theta_min 2.0870
_cell_volume 2761.25(5)
_computing_cell_refinement
;
CrysAlisPro, Agilent Technologies,
Version 1.171.36.32 (release 02-08-2013 CrysAlis171 .NET)
(compiled Aug  2 2013,16:46:58)
;
_computing_data_collection
;
CrysAlisPro, Agilent Technologies,
Version 1.171.36.32 (release 02-08-2013 CrysAlis171 .NET)
(compiled Aug  2 2013,16:46:58)
;
_computing_data_reduction
;
CrysAlisPro, Agilent Technologies,
Version 1.171.36.32 (release 02-08-2013 CrysAlis171 .NET)
(compiled Aug  2 2013,16:46:58)
;
_computing_structure_refinement 'SHELXL-2014/6 (Sheldrick, 2014)'
_diffrn_ambient_temperature 293(2)
_diffrn_detector_area_resol_mean 10.3457
_diffrn_measured_fraction_theta_full 1.000
_diffrn_measured_fraction_theta_max 0.981
_diffrn_measurement_details
;
#__ type_ start__ end____ width___ exp.time_
  1 omega   67.00  117.00   1.0000   30.0000
omega____ theta____ kappa____ phi______ frames
    -       31.1406  179.0000   30.0000 50

#__ type_ start__ end____ width___ exp.time_
  2 omega   59.00  106.00   1.0000   30.0000
omega____ theta____ kappa____ phi______ frames
    -       31.1406  179.0000  120.0000 47

#__ type_ start__ end____ width___ exp.time_
  3 omega   56.00  136.00   1.0000   30.0000
omega____ theta____ kappa____ phi______ frames
    -       31.1406  179.0000  -90.0000 80

#__ type_ start__ end____ width___ exp.time_
  4 omega  -26.00   21.00   1.0000   30.0000
omega____ theta____ kappa____ phi______ frames
    -       31.1406  104.0000  -57.0000 47

#__ type_ start__ end____ width___ exp.time_
  5 omega -132.00   17.00   1.0000   30.0000
omega____ theta____ kappa____ phi______ frames
    -      -31.6093  -57.0000 -120.0000 149

#__ type_ start__ end____ width___ exp.time_
  6 omega  -33.00   69.00   1.0000   30.0000
omega____ theta____ kappa____ phi______ frames
    -      -31.6093   37.0000  120.0000 102

#__ type_ start__ end____ width___ exp.time_
  7 omega  -88.00   16.00   1.0000   30.0000
omega____ theta____ kappa____ phi______ frames
    -      -31.6093  -57.0000  120.0000 104

#__ type_ start__ end____ width___ exp.time_
  8 omega -129.00 -103.00   1.0000   30.0000
omega____ theta____ kappa____ phi______ frames
    -      -31.6093  -57.0000  120.0000 26

#__ type_ start__ end____ width___ exp.time_
  9 omega  -30.00   54.00   1.0000   30.0000
omega____ theta____ kappa____ phi______ frames
    -      -31.6093   37.0000    0.0000 84

#__ type_ start__ end____ width___ exp.time_
 10 omega  -26.00   71.00   1.0000   30.0000
omega____ theta____ kappa____ phi______ frames
    -      -31.6093   57.0000 -120.0000 97

#__ type_ start__ end____ width___ exp.time_
 11 omega -119.00   17.00   1.0000   30.0000
omega____ theta____ kappa____ phi______ frames
    -      -31.6093  -77.0000   30.0000 136

;
_diffrn_measurement_device_type 'Xcalibur, Ruby, Gemini ultra'
_diffrn_measurement_method '\w scans'
_diffrn_orient_matrix_UB_11 -0.0267354000
_diffrn_orient_matrix_UB_12 0.0418011000
_diffrn_orient_matrix_UB_13 0.0143089000
_diffrn_orient_matrix_UB_21 0.0206370000
_diffrn_orient_matrix_UB_22 -0.0045803000
_diffrn_orient_matrix_UB_23 0.0435939000
_diffrn_orient_matrix_UB_31 0.0397223000
_diffrn_orient_matrix_UB_32 0.0305300000
_diffrn_orient_matrix_UB_33 -0.0130367000
_diffrn_radiation_monochromator graphite
_diffrn_radiation_source 'Enhance (Mo) X-ray Source'
_diffrn_radiation_type 'Mo K\a'
_diffrn_radiation_wavelength 0.7107
_diffrn_reflns_av_R_equivalents 0.0432
_diffrn_reflns_av_unetI/netI 0.0222
_diffrn_reflns_Laue_measured_fraction_full 1.000
_diffrn_reflns_Laue_measured_fraction_max 0.981
_diffrn_reflns_limit_h_max 19
_diffrn_reflns_limit_h_min -20
_diffrn_reflns_limit_k_max 20
_diffrn_reflns_limit_k_min -20
_diffrn_reflns_limit_l_max 21
_diffrn_reflns_limit_l_min -21
_diffrn_reflns_number 54570
_diffrn_reflns_point_group_measured_fraction_full 1.000
_diffrn_reflns_point_group_measured_fraction_max 0.981
_diffrn_reflns_theta_full 25.242
_diffrn_reflns_theta_max 31.881
_diffrn_reflns_theta_min 2.114
_exptl_absorpt_coefficient_mu 16.901
_exptl_absorpt_correction_T_max 1.00000
_exptl_absorpt_correction_T_min 0.48261
_exptl_absorpt_correction_type multi-scan
_exptl_absorpt_process_details
;
CrysAlisPro, Agilent Technologies,
Version 1.171.36.32 (release 02-08-2013 CrysAlis171 .NET)
(compiled Aug  2 2013,16:46:58)
Empirical absorption correction using spherical harmonics,
 implemented in SCALE3 ABSPACK scaling algorithm.
;
_exptl_crystal_colour violet
_exptl_crystal_density_diffrn 5.093
_exptl_crystal_description chip
_exptl_crystal_F_000 3610
_exptl_crystal_size_max 0.15
_exptl_crystal_size_mid 0.07
_exptl_crystal_size_min 0.03
_refine_diff_density_max 2.919
_refine_diff_density_min -2.792
_refine_diff_density_rms 0.299
_refine_ls_extinction_coef 0.000143(14)
_refine_ls_extinction_expression Fc^*^=kFc[1+0.001xFc^2^\l^3^/sin(2\q)]^-1/4^
_refine_ls_extinction_method SHELXL
_refine_ls_goodness_of_fit_ref 1.058
_refine_ls_matrix_type full
_refine_ls_number_parameters 235
_refine_ls_number_reflns 4827
_refine_ls_restrained_S_all 1.060
_refine_ls_R_factor_all 0.0504
_refine_ls_R_factor_gt 0.0368
_refine_ls_shift/su_max 0.001
_refine_ls_shift/su_mean 0.000
_refine_ls_structure_factor_coef Fsqd
_refine_ls_weighting_details 'w=1/[\s^2^(Fo^2^)+(0.0242P)^2^+38.5521P] where P=(Fo^2^+2Fc^2^)/3'
_refine_ls_weighting_scheme calc
_refine_ls_wR_factor_gt 0.0758
_refine_ls_wR_factor_ref 0.0820
_reflns_Friedel_coverage 0.000
_reflns_number_gt 3875
_reflns_number_total 4827
_reflns_threshold_expression 'I > 2\s(I)'
_cod_data_source_file Ba3B2O6.CIF
_cod_data_source_block shelx
_cod_original_cell_volume 2761.26(5)
_cod_database_code 1548109
_shelxl_version_number 2014/6

loop_
_space_group_symop_operation_xyz
'x, y, z'
'-x, -y, z'
'x+1/2, -y+1/2, -z'
'-x+1/2, y+1/2, -z'
'-x, -y, -z'
'x, y, -z'
'-x-1/2, y-1/2, z'
'x-1/2, -y-1/2, z'

loop_
_atom_site_label
_atom_site_type_symbol
_atom_site_fract_x
_atom_site_fract_y
_atom_site_fract_z
_atom_site_U_iso_or_equiv
_atom_site_adp_type
_atom_site_occupancy
_atom_site_site_symmetry_order
_atom_site_calc_flag
_atom_site_refinement_flags_posn
_atom_site_refinement_flags_adp
_atom_site_refinement_flags_occupancy
_atom_site_disorder_assembly
_atom_site_disorder_group
Ba1 Ba 0.94109(3) 0.19757(3) 0.13424(3) 0.02829(10) Uani 1 1 d . . . . .
Ba2 Ba 0.80350(3) 0.05916(3) 0.36571(3) 0.02884(10) Uani 1 1 d . . . . .
Ba3 Ba 1.08233(3) 0.21071(3) 0.36362(3) 0.02870(10) Uani 1 1 d . . . . .
Ba4 Ba 1.21011(3) 0.08221(3) 0.13628(3) 0.02827(10) Uani 1 1 d . . . . .
Ba5 Ba 1.0000 0.5000 0.13289(3) 0.02947(13) Uani 1 2 d S T P . .
Ba6 Ba 0.66439(5) -0.18335(4) 0.5000 0.02739(13) Uani 1 2 d S T P . .
Ba7 Ba 0.5000 0.0000 0.36709(3) 0.03005(13) Uani 1 2 d S T P . .
Ba8 Ba 0.68371(4) 0.16394(4) 0.0000 0.02688(13) Uani 1 2 d S T P . .
B1 B 0.8474(6) 0.3322(6) 0.2895(5) 0.0284(15) Uani 1 1 d . . . . .
O1 O 0.7333(4) -0.1268(4) 0.3292(3) 0.0340(11) Uani 1 1 d . . . . .
O2 O 0.8859(4) 0.3697(4) 0.2104(3) 0.0353(11) Uani 1 1 d . . . . .
O3 O 0.8907(4) 0.2464(5) 0.3273(4) 0.0440(13) Uani 1 1 d . . . . .
B2 B 0.8848(8) 0.3711(8) 0.0000 0.0241(19) Uani 1 2 d S T P . .
O4 O 1.3547(5) 0.0317(5) 0.0000 0.0254(13) Uani 1 2 d S T P . .
O5 O 0.9844(5) 0.3508(5) 0.0000 0.0259(13) Uani 1 2 d S T P . .
O6 O 0.8171(5) 0.2973(5) 0.0000 0.0307(15) Uani 1 2 d S T P . .
B3 B 0.6685(6) 0.1519(6) 0.2104(5) 0.0291(15) Uani 1 1 d . . . . .
O7 O 1.1276(4) 0.2672(4) 0.1713(3) 0.0336(11) Uani 1 1 d . . . . .
O8 O 0.6302(4) 0.1141(4) 0.2896(4) 0.0361(12) Uani 1 1 d . . . . .
O9 O 0.7542(5) 0.1092(4) 0.1726(4) 0.0458(14) Uani 1 1 d . . . . .
B4 B 0.6282(8) 0.1154(7) 0.5000 0.0218(18) Uani 1 2 d S T P . .
O10 O 1.0315(5) 0.3554(5) 0.5000 0.0259(13) Uani 1 2 d S T P . .
O11 O 0.6496(5) 0.0162(5) 0.5000 0.0267(13) Uani 1 2 d S T P . .
O12 O 0.7022(5) 0.1832(5) 0.5000 0.0293(14) Uani 1 2 d S T P . .
BC1 B 1.0000 0.0000 0.2476(15) 0.030(4) Uiso 0.535(19) 2 d S . P . .
OC1 O 1.0633(6) 0.0645(6) 0.2501(6) 0.050(2) Uiso 0.267(9) 1 d . . P . .
FC1 F 1.0633(6) 0.0645(6) 0.2501(6) 0.050(2) Uiso 0.465(19) 1 d . . P . .
OC2 O 1.098(2) -0.025(2) 0.2315(19) 0.061(8) Uiso 0.267(9) 1 d . . P . .
OC3 O 0.982(2) 0.094(2) 0.263(2) 0.068(8) Uiso 0.267(9) 1 d . . P . .
BC2 B 0.989(3) 0.022(3) 0.5000 0.032(8) Uiso 0.322(11) 2 d S . P . .
OC4 O 0.944(3) 0.115(3) 0.5000 0.032(8) Uiso 0.322(11) 2 d S . P . .
FC2 F 0.943(3) 0.137(2) 0.5000 0.057(11) Uiso 0.36(2) 2 d S . P . .
OC5 O 0.955(4) -0.064(3) 0.5000 0.085(13) Uiso 0.322(11) 2 d S . P . .
FC3 F 0.8609(14) -0.0876(15) 0.5000 0.039(6) Uiso 0.36(2) 2 d S . P . .
OC6 O 0.903(2) -0.0424(18) 0.5000 0.030(5) Uiso 0.322(11) 2 d S . P . .
BC2' B 0.022(3) 0.992(4) 0.0000 0.047(11) Uiso 0.338(11) 2 d S . P . .
OC4' O 0.8754(9) 0.0580(9) 0.0000 0.050(3) Uiso 0.338(11) 2 d S . P . .
FC2' F 0.8754(9) 0.0580(9) 0.0000 0.050(3) Uiso 0.32(2) 2 d S . P . .
OC5' O 0.954(2) -0.102(2) 0.0000 0.042(6) Uiso 0.338(11) 2 d S . P . .
FC3' F 0.9107(16) -0.1431(16) 0.0000 0.037(6) Uiso 0.32(2) 2 d S . P . .
OC6' O 0.939(4) -0.057(4) 0.0000 0.101(16) Uiso 0.338(11) 2 d S . P . .
FC4 F 1.0000 0.0000 0.117(2) 0.009(6) Uiso 0.116(14) 2 d S . P . .
FC4' F 1.0000 0.0000 0.384(2) 0.009(6) Uiso 0.107(13) 2 d S . P . .

loop_
_atom_site_aniso_label
_atom_site_aniso_U_11
_atom_site_aniso_U_22
_atom_site_aniso_U_33
_atom_site_aniso_U_23
_atom_site_aniso_U_13
_atom_site_aniso_U_12
Ba1 0.02678(19) 0.0367(2) 0.02138(18) -0.00070(15) 0.00063(14) 0.00036(15)
Ba2 0.0380(2) 0.02678(19) 0.02172(18) 0.00098(14) -0.00188(15) -0.00020(16)
Ba3 0.02787(19) 0.0350(2) 0.02326(18) -0.01157(15) -0.00474(14) 0.00503(15)
Ba4 0.0340(2) 0.02779(19) 0.02304(18) 0.00474(14) 0.01097(15) 0.00483(15)
Ba5 0.0309(3) 0.0457(3) 0.0119(2) 0.000 0.000 -0.0078(2)
Ba6 0.0384(3) 0.0293(3) 0.0144(2) 0.000 0.000 0.0123(2)
Ba7 0.0463(3) 0.0320(3) 0.0119(2) 0.000 0.000 -0.0085(2)
Ba8 0.0293(3) 0.0366(3) 0.0147(2) 0.000 0.000 -0.0120(2)
B1 0.028(3) 0.042(4) 0.015(3) -0.006(3) 0.000(3) -0.006(3)
O1 0.036(3) 0.040(3) 0.026(2) 0.002(2) -0.012(2) -0.004(2)
O2 0.041(3) 0.040(3) 0.025(2) 0.003(2) 0.012(2) -0.003(2)
O3 0.042(3) 0.056(4) 0.033(3) 0.009(3) -0.002(2) 0.009(3)
B2 0.027(5) 0.032(5) 0.013(4) 0.000 0.000 -0.004(4)
O4 0.025(3) 0.029(3) 0.023(3) 0.000 0.000 0.001(3)
O5 0.020(3) 0.033(3) 0.025(3) 0.000 0.000 0.000(3)
O6 0.029(3) 0.031(4) 0.032(4) 0.000 0.000 -0.006(3)
B3 0.044(4) 0.025(3) 0.019(3) 0.002(3) -0.005(3) -0.003(3)
O7 0.037(3) 0.036(3) 0.028(2) -0.011(2) 0.003(2) -0.003(2)
O8 0.040(3) 0.040(3) 0.029(3) 0.013(2) 0.004(2) 0.000(2)
O9 0.053(4) 0.048(3) 0.036(3) 0.002(3) 0.005(3) 0.009(3)
B4 0.030(5) 0.023(4) 0.012(4) 0.000 0.000 0.002(4)
O10 0.024(3) 0.028(3) 0.025(3) 0.000 0.000 0.003(3)
O11 0.035(4) 0.022(3) 0.023(3) 0.000 0.000 0.002(3)
O12 0.029(3) 0.032(4) 0.027(3) 0.000 0.000 -0.007(3)

loop_
_atom_type_symbol
_atom_type_description
_atom_type_scat_dispersion_real
_atom_type_scat_dispersion_imag
_atom_type_scat_source
B B 0.0013 0.0007 'International Tables Vol C Tables 4.2.6.8 and 6.1.1.4'
O O 0.0106 0.0060 'International Tables Vol C Tables 4.2.6.8 and 6.1.1.4'
Ba Ba -0.3244 2.2819 'International Tables Vol C Tables 4.2.6.8 and 6.1.1.4'
F F 0.0171 0.0103 'International Tables Vol C Tables 4.2.6.8 and 6.1.1.4'

loop_
_geom_angle_atom_site_label_1
_geom_angle_atom_site_label_2
_geom_angle_atom_site_label_3
_geom_angle
_geom_angle_site_symmetry_1
_geom_angle_site_symmetry_3
OC3 Ba1 O2 103.6(7) . .
OC3 Ba1 O7 80.5(7) . .
O2 Ba1 O7 82.72(16) . .
OC3 Ba1 OC5' 100.0(9) . 5_755
O2 Ba1 OC5' 148.1(7) . 5_755
O7 Ba1 OC5' 80.4(7) . 5_755
OC3 Ba1 OC2 32.4(9) . 2_755
O2 Ba1 OC2 117.3(6) . 2_755
O7 Ba1 OC2 110.9(6) . 2_755
OC5' Ba1 OC2 94.1(8) 5_755 2_755
OC3 Ba1 FC4 57.0(10) . .
O2 Ba1 FC4 160.5(7) . .
O7 Ba1 FC4 94.94(17) . .
OC5' Ba1 FC4 48.7(9) 5_755 .
OC2 Ba1 FC4 45.6(8) 2_755 .
OC3 Ba1 O9 78.5(7) . .
O2 Ba1 O9 92.04(16) . .
O7 Ba1 O9 156.53(16) . .
OC5' Ba1 O9 113.6(7) 5_755 .
OC2 Ba1 O9 51.7(6) 2_755 .
FC4 Ba1 O9 82.42(19) . .
OC3 Ba1 OC4' 103.3(7) . .
O2 Ba1 OC4' 140.4(3) . .
O7 Ba1 OC4' 130.2(3) . .
OC5' Ba1 OC4' 49.9(7) 5_755 .
OC2 Ba1 OC4' 75.3(6) 2_755 .
FC4 Ba1 OC4' 52.9(6) . .
O9 Ba1 OC4' 65.7(2) . .
OC3 Ba1 FC3' 103.4(8) . 5_755
O2 Ba1 FC3' 133.9(5) . 5_755
O7 Ba1 FC3' 65.9(4) . 5_755
OC5' Ba1 FC3' 16.1(6) 5_755 5_755
OC2 Ba1 FC3' 105.4(7) 2_755 5_755
FC4 Ba1 FC3' 60.1(7) . 5_755
O9 Ba1 FC3' 129.6(5) . 5_755
OC4' Ba1 FC3' 64.9(5) . 5_755
OC3 Ba1 O6 158.1(7) . .
O2 Ba1 O6 74.01(16) . .
O7 Ba1 O6 120.10(18) . .
OC5' Ba1 O6 91.5(4) 5_755 .
OC2 Ba1 O6 128.9(6) 2_755 .
FC4 Ba1 O6 122.8(6) . .
O9 Ba1 O6 79.76(17) . .
OC4' Ba1 O6 70.2(3) . .
FC3' Ba1 O6 92.8(3) 5_755 .
OC3 Ba1 O5 153.5(7) . .
O2 Ba1 O5 73.98(14) . .
O7 Ba1 O5 73.02(16) . .
OC5' Ba1 O5 75.3(6) 5_755 .
OC2 Ba1 O5 168.1(6) 2_755 .
FC4 Ba1 O5 123.9(6) . .
O9 Ba1 O5 127.53(17) . .
OC4' Ba1 O5 93.5(2) . .
FC3' Ba1 O5 65.3(4) 5_755 .
O6 Ba1 O5 47.81(17) . .
OC2 Ba2 O8 100.9(7) 2_755 .
OC2 Ba2 O1 81.7(7) 2_755 .
O8 Ba2 O1 82.65(16) . .
OC2 Ba2 OC6 102.8(8) 2_755 .
O8 Ba2 OC6 149.1(5) . .
O1 Ba2 OC6 81.5(5) . .
OC2 Ba2 FC4' 60.1(10) 2_755 .
O8 Ba2 FC4' 160.9(8) . .
O1 Ba2 FC4' 94.81(18) . .
OC6 Ba2 FC4' 47.4(8) . .
OC2 Ba2 OC4 104.7(8) 2_755 .
O8 Ba2 OC4 142.4(7) . .
O1 Ba2 OC4 127.8(7) . .
OC6 Ba2 OC4 46.3(9) . .
FC4' Ba2 OC4 51.4(9) . .
OC2 Ba2 O3 77.3(7) 2_755 .
O8 Ba2 O3 91.71(16) . .
O1 Ba2 O3 156.83(16) . .
OC6 Ba2 O3 112.6(6) . .
FC4' Ba2 O3 83.2(2) . .
OC4 Ba2 O3 68.0(7) . .
OC2 Ba2 OC3 31.3(8) 2_755 .
O8 Ba2 OC3 117.2(6) . .
O1 Ba2 OC3 109.7(6) . .
OC6 Ba2 OC3 93.1(8) . .
FC4' Ba2 OC3 45.9(9) . .
OC4 Ba2 OC3 76.6(8) . .
O3 Ba2 OC3 53.4(6) . .
OC2 Ba2 FC3 106.1(7) 2_755 .
O8 Ba2 FC3 134.6(4) . .
O1 Ba2 FC3 66.4(4) . .
OC6 Ba2 FC3 16.7(5) . .
FC4' Ba2 FC3 58.9(7) . .
OC4 Ba2 FC3 62.1(8) . .
O3 Ba2 FC3 129.2(4) . .
OC3 Ba2 FC3 104.5(7) . .
OC2 Ba2 O11 154.4(7) 2_755 .
O8 Ba2 O11 73.85(15) . .
O1 Ba2 O11 72.88(16) . .
OC6 Ba2 O11 76.2(5) . .
FC4' Ba2 O11 123.6(7) . .
OC4 Ba2 O11 93.1(5) . .
O3 Ba2 O11 127.13(17) . .
OC3 Ba2 O11 168.7(6) . .
FC3 Ba2 O11 66.0(4) . .
OC2 Ba2 FC2 105.4(8) 2_755 .
O8 Ba2 FC2 137.6(7) . .
O1 Ba2 FC2 133.3(6) . .
OC6 Ba2 FC2 51.8(8) . .
FC4' Ba2 FC2 55.0(9) . .
OC4 Ba2 FC2 5.6(11) . .
O3 Ba2 FC2 63.2(5) . .
OC3 Ba2 FC2 76.2(8) . .
FC3 Ba2 FC2 67.4(7) . .
O11 Ba2 FC2 94.0(5) . .
OC2 Ba2 O12 156.0(7) 2_755 .
O8 Ba2 O12 73.72(16) . .
O1 Ba2 O12 119.79(17) . .
OC6 Ba2 O12 91.6(4) . .
FC4' Ba2 O12 122.9(7) . .
OC4 Ba2 O12 71.7(6) . .
O3 Ba2 O12 79.48(17) . .
OC3 Ba2 O12 130.5(6) . .
FC3 Ba2 O12 93.2(3) . .
O11 Ba2 O12 47.69(17) . .
FC2 Ba2 O12 68.7(6) . .
OC3 Ba3 OC1 26.6(7) . .
OC3 Ba3 O3 58.9(7) . .
OC1 Ba3 O3 85.0(2) . .
OC3 Ba3 O8 115.7(7) . 8_665
OC1 Ba3 O8 115.6(2) . 8_665
O3 Ba3 O8 89.49(17) . 8_665
OC3 Ba3 FC3 101.7(8) . 5_756
OC1 Ba3 FC3 92.2(4) . 5_756
O3 Ba3 FC3 121.9(4) . 5_756
O8 Ba3 FC3 140.6(4) 8_665 5_756
OC3 Ba3 O1 96.8(7) . 2_755
OC1 Ba3 O1 70.2(2) . 2_755
O3 Ba3 O1 153.97(17) . 2_755
O8 Ba3 O1 94.10(15) 8_665 2_755
FC3 Ba3 O1 68.5(4) 5_756 2_755
OC3 Ba3 OC5 83.6(10) . 5_756
OC1 Ba3 OC5 84.7(6) . 5_756
O3 Ba3 OC5 95.4(10) . 5_756
O8 Ba3 OC5 159.5(6) 8_665 5_756
FC3 Ba3 OC5 27.0(9) 5_756 5_756
O1 Ba3 OC5 90.2(9) 2_755 5_756
OC3 Ba3 O10 134.1(7) . .
OC1 Ba3 O10 159.9(2) . .
O3 Ba3 O10 77.79(18) . .
O8 Ba3 O10 75.04(15) 8_665 .
FC3 Ba3 O10 88.1(3) 5_756 .
O1 Ba3 O10 128.01(16) 2_755 .
OC5 Ba3 O10 86.5(7) 5_756 .
OC3 Ba3 FC2 81.4(8) . .
OC1 Ba3 FC2 96.9(6) . .
O3 Ba3 FC2 65.2(6) . .
O8 Ba3 FC2 137.1(6) 8_665 .
FC3 Ba3 FC2 57.6(7) 5_756 .
O1 Ba3 FC2 124.1(7) 2_755 .
OC5 Ba3 FC2 33.9(11) 5_756 .
O10 Ba3 FC2 66.4(6) . .
OC3 Ba3 O12 170.6(7) . 3_556
OC1 Ba3 O12 149.5(2) . 3_556
O3 Ba3 O12 125.15(18) . 3_556
O8 Ba3 O12 73.54(15) 8_665 3_556
FC3 Ba3 O12 68.9(4) 5_756 3_556
O1 Ba3 O12 80.40(17) 2_755 3_556
OC5 Ba3 O12 87.5(7) 5_756 3_556
O10 Ba3 O12 47.64(17) . 3_556
FC2 Ba3 O12 92.8(5) . 3_556
OC3 Ba3 O7 73.4(7) . .
OC1 Ba3 O7 66.8(2) . .
O3 Ba3 O7 87.78(16) . .
O8 Ba3 O7 48.90(14) 8_665 .
FC3 Ba3 O7 142.9(3) 5_756 .
O1 Ba3 O7 75.50(14) 2_755 .
OC5 Ba3 O7 150.9(7) 5_756 .
O10 Ba3 O7 122.25(14) . .
FC2 Ba3 O7 150.1(5) . .
O12 Ba3 O7 114.12(14) 3_556 .
OC2 Ba4 OC1 29.9(6) . .
OC2 Ba4 O9 56.2(6) . 2_755
OC1 Ba4 O9 85.4(2) . 2_755
OC2 Ba4 O2 116.3(6) . 8_665
OC1 Ba4 O2 115.5(2) . 8_665
O9 Ba4 O2 89.69(18) 2_755 8_665
OC2 Ba4 FC3' 103.0(8) . 5_755
OC1 Ba4 FC3' 92.8(4) . 5_755
O9 Ba4 FC3' 123.2(5) 2_755 5_755
O2 Ba4 FC3' 139.1(5) 8_665 5_755
OC2 Ba4 O7 100.0(6) . .
OC1 Ba4 O7 70.1(2) . .
O9 Ba4 O7 154.12(17) 2_755 .
O2 Ba4 O7 93.38(15) 8_665 .
FC3' Ba4 O7 68.0(4) 5_755 .
OC2 Ba4 OC6' 84.2(10) . 5_755
OC1 Ba4 OC6' 84.6(7) . 5_755
O9 Ba4 OC6' 98.6(11) 2_755 5_755
O2 Ba4 OC6' 159.0(7) 8_665 5_755
FC3' Ba4 OC6' 25.3(10) 5_755 5_755
O7 Ba4 OC6' 87.5(11) . 5_755
OC2 Ba4 O4 131.2(6) . .
OC1 Ba4 O4 160.2(2) . .
O9 Ba4 O4 77.86(18) 2_755 .
O2 Ba4 O4 75.21(14) 8_665 .
FC3' Ba4 O4 87.8(3) 5_755 .
O7 Ba4 O4 127.73(16) . .
OC6' Ba4 O4 87.6(8) 5_755 .
OC2 Ba4 O6 170.3(6) . 3
OC1 Ba4 O6 149.0(2) . 3
O9 Ba4 O6 125.34(19) 2_755 3
O2 Ba4 O6 73.34(15) 8_665 3
FC3' Ba4 O6 67.9(5) 5_755 3
O7 Ba4 O6 79.95(17) . 3
OC6' Ba4 O6 86.2(8) 5_755 3
O4 Ba4 O6 47.79(18) . 3
OC2 Ba4 FC2' 77.2(7) . 5_755
OC1 Ba4 FC2' 94.7(3) . 5_755
O9 Ba4 FC2' 65.9(2) 2_755 5_755
O2 Ba4 FC2' 139.9(3) 8_665 5_755
FC3' Ba4 FC2' 57.6(5) 5_755 5_755
O7 Ba4 FC2' 122.6(3) . 5_755
OC6' Ba4 FC2' 35.2(11) 5_755 5_755
O4 Ba4 FC2' 69.1(2) . 5_755
O6 Ba4 FC2' 94.66(19) 3 5_755
OC2 Ba4 OC4' 77.2(7) . 5_755
OC1 Ba4 OC4' 94.7(3) . 5_755
O9 Ba4 OC4' 65.9(2) 2_755 5_755
O2 Ba4 OC4' 139.9(3) 8_665 5_755
FC3' Ba4 OC4' 57.6(5) 5_755 5_755
O7 Ba4 OC4' 122.6(3) . 5_755
OC6' Ba4 OC4' 35.2(11) 5_755 5_755
O4 Ba4 OC4' 69.1(2) . 5_755
O6 Ba4 OC4' 94.66(19) 3 5_755
FC2' Ba4 OC4' 0.0 5_755 5_755
O2 Ba5 O2 128.0(2) . 2_765
O2 Ba5 O4 77.88(16) . 3_455
O2 Ba5 O4 145.40(17) 2_765 3_455
O2 Ba5 O4 145.40(17) . 7_865
O2 Ba5 O4 77.88(16) 2_765 7_865
O4 Ba5 O4 91.34(18) 3_455 7_865
O2 Ba5 O5 146.43(17) . 5_765
O2 Ba5 O5 77.07(15) 2_765 5_765
O4 Ba5 O5 71.11(16) 3_455 5_765
O4 Ba5 O5 49.68(18) 7_865 5_765
O2 Ba5 O5 77.07(15) . .
O2 Ba5 O5 146.43(17) 2_765 .
O4 Ba5 O5 49.68(18) 3_455 .
O4 Ba5 O5 71.12(16) 7_865 .
O5 Ba5 O5 92.01(19) 5_765 .
O2 Ba5 B2 66.02(17) . .
O2 Ba5 B2 166.01(18) 2_765 .
O4 Ba5 B2 26.8(2) 3_455 .
O4 Ba5 B2 89.69(17) 7_865 .
O5 Ba5 B2 90.05(18) 5_765 .
O5 Ba5 B2 26.7(2) . .
O2 Ba5 B2 166.02(18) . 5_765
O2 Ba5 B2 66.02(17) 2_765 5_765
O4 Ba5 B2 89.69(17) 3_455 5_765
O4 Ba5 B2 26.8(2) 7_865 5_765
O5 Ba5 B2 26.7(2) 5_765 5_765
O5 Ba5 B2 90.05(18) . 5_765
B2 Ba5 B2 100.0(3) . 5_765
O2 Ba5 B3 80.29(19) . 8_665
O2 Ba5 B3 82.06(18) 2_765 8_665
O4 Ba5 B3 129.31(19) 3_455 8_665
O4 Ba5 B3 81.67(19) 7_865 8_665
O5 Ba5 B3 129.85(19) 5_765 8_665
O5 Ba5 B3 81.08(17) . 8_665
B2 Ba5 B3 102.7(2) . 8_665
B2 Ba5 B3 103.3(2) 5_765 8_665
O2 Ba5 B3 82.06(18) . 7_765
O2 Ba5 B3 80.29(19) 2_765 7_765
O4 Ba5 B3 81.67(19) 3_455 7_765
O4 Ba5 B3 129.31(19) 7_865 7_765
O5 Ba5 B3 81.08(17) 5_765 7_765
O5 Ba5 B3 129.85(19) . 7_765
B2 Ba5 B3 103.3(2) . 7_765
B2 Ba5 B3 102.7(2) 5_765 7_765
B3 Ba5 B3 139.1(3) 8_665 7_765
O2 Ba5 O8 71.89(16) . 8_665
O2 Ba5 O8 72.20(15) 2_765 8_665
O4 Ba5 O8 142.41(16) 3_455 8_665
O4 Ba5 O8 100.95(14) 7_865 8_665
O5 Ba5 O8 141.68(15) 5_765 8_665
O5 Ba5 O8 101.06(14) . 8_665
B2 Ba5 O8 117.1(2) . 8_665
B2 Ba5 O8 116.6(2) 5_765 8_665
B3 Ba5 O8 24.20(15) 8_665 8_665
B3 Ba5 O8 114.87(16) 7_765 8_665
O2 Ba5 O8 72.20(15) . 7_765
O2 Ba5 O8 71.89(16) 2_765 7_765
O4 Ba5 O8 100.95(14) 3_455 7_765
O4 Ba5 O8 142.41(16) 7_865 7_765
O5 Ba5 O8 101.06(14) 5_765 7_765
O5 Ba5 O8 141.68(15) . 7_765
B2 Ba5 O8 116.6(2) . 7_765
B2 Ba5 O8 117.1(2) 5_765 7_765
B3 Ba5 O8 114.87(16) 8_665 7_765
B3 Ba5 O8 24.20(15) 7_765 7_765
O8 Ba5 O8 90.68(17) 8_665 7_765
O12 Ba6 O10 146.1(2) 7_755 7_755
O12 Ba6 O11 139.3(2) 7_755 .
O10 Ba6 O11 74.5(2) 7_755 .
O12 Ba6 O1 87.67(13) 7_755 .
O10 Ba6 O1 105.84(11) 7_755 .
O11 Ba6 O1 75.59(12) . .
O12 Ba6 O1 87.67(13) 7_755 6_556
O10 Ba6 O1 105.84(11) 7_755 6_556
O11 Ba6 O1 75.59(12) . 6_556
O1 Ba6 O1 128.9(2) . 6_556
O12 Ba6 O3 86.98(15) 7_755 7_755
O10 Ba6 O3 78.86(13) 7_755 7_755
O11 Ba6 O3 108.47(14) . 7_755
O1 Ba6 O3 50.57(15) . 7_755
O1 Ba6 O3 174.65(17) 6_556 7_755
O12 Ba6 O3 86.98(15) 7_755 4_646
O10 Ba6 O3 78.86(13) 7_755 4_646
O11 Ba6 O3 108.47(14) . 4_646
O1 Ba6 O3 174.65(17) . 4_646
O1 Ba6 O3 50.57(15) 6_556 4_646
O3 Ba6 O3 129.3(2) 7_755 4_646
O12 Ba6 FC2 75.7(7) 7_755 7_755
O10 Ba6 FC2 70.4(7) 7_755 7_755
O11 Ba6 FC2 144.9(7) . 7_755
O1 Ba6 FC2 113.95(16) . 7_755
O1 Ba6 FC2 113.95(16) 6_556 7_755
O3 Ba6 FC2 64.87(13) 7_755 7_755
O3 Ba6 FC2 64.87(13) 4_646 7_755
O12 Ba6 FC3 71.2(4) 7_755 .
O10 Ba6 FC3 142.7(4) 7_755 .
O11 Ba6 FC3 68.2(4) . .
O1 Ba6 FC3 65.21(11) . .
O1 Ba6 FC3 65.21(11) 6_556 .
O3 Ba6 FC3 112.65(14) 7_755 .
O3 Ba6 FC3 112.65(14) 4_646 .
FC2 Ba6 FC3 146.9(8) 7_755 .
O12 Ba6 OC4 73.0(7) 7_755 7_755
O10 Ba6 OC4 73.1(7) 7_755 7_755
O11 Ba6 OC4 147.6(7) . 7_755
O1 Ba6 OC4 113.50(16) . 7_755
O1 Ba6 OC4 113.50(16) 6_556 7_755
O3 Ba6 OC4 65.06(13) 7_755 7_755
O3 Ba6 OC4 65.06(13) 4_646 7_755
FC2 Ba6 OC4 2.7(12) 7_755 7_755
FC3 Ba6 OC4 144.2(8) . 7_755
O12 Ba6 B1 94.80(14) 7_755 4_646
O10 Ba6 B1 86.38(14) 7_755 4_646
O11 Ba6 B1 85.93(15) . 4_646
O1 Ba6 B1 153.83(19) . 4_646
O1 Ba6 B1 25.76(18) 6_556 4_646
O3 Ba6 B1 155.5(2) 7_755 4_646
O3 Ba6 B1 26.98(19) 4_646 4_646
FC2 Ba6 B1 91.82(17) 7_755 4_646
FC3 Ba6 B1 90.93(15) . 4_646
OC4 Ba6 B1 92.03(17) 7_755 4_646
O12 Ba6 B1 94.80(14) 7_755 7_755
O10 Ba6 B1 86.38(14) 7_755 7_755
O11 Ba6 B1 85.93(15) . 7_755
O1 Ba6 B1 25.76(18) . 7_755
O1 Ba6 B1 153.83(19) 6_556 7_755
O3 Ba6 B1 26.98(19) 7_755 7_755
O3 Ba6 B1 155.5(2) 4_646 7_755
FC2 Ba6 B1 91.82(17) 7_755 7_755
FC3 Ba6 B1 90.93(15) . 7_755
OC4 Ba6 B1 92.03(17) 7_755 7_755
B1 Ba6 B1 170.3(3) 4_646 7_755
O8 Ba7 O8 127.9(2) . 2_655
O8 Ba7 O10 77.91(16) . 3_456
O8 Ba7 O10 145.49(17) 2_655 3_456
O8 Ba7 O10 145.49(17) . 7_755
O8 Ba7 O10 77.91(16) 2_655 7_755
O10 Ba7 O10 91.23(18) 3_456 7_755
O8 Ba7 O11 77.10(16) . .
O8 Ba7 O11 146.48(17) 2_655 .
O10 Ba7 O11 49.55(18) 3_456 .
O10 Ba7 O11 71.15(16) 7_755 .
O8 Ba7 O11 146.47(17) . 5_656
O8 Ba7 O11 77.10(16) 2_655 5_656
O10 Ba7 O11 71.15(16) 3_456 5_656
O10 Ba7 O11 49.55(18) 7_755 5_656
O11 Ba7 O11 92.0(2) . 5_656
O8 Ba7 B4 66.13(17) . .
O8 Ba7 B4 165.97(18) 2_655 .
O10 Ba7 B4 26.5(2) 3_456 .
O10 Ba7 B4 89.66(17) 7_755 .
O11 Ba7 B4 26.7(2) . .
O11 Ba7 B4 89.93(17) 5_656 .
O8 Ba7 B4 165.97(18) . 5_656
O8 Ba7 B4 66.13(17) 2_655 5_656
O10 Ba7 B4 89.66(17) 3_456 5_656
O10 Ba7 B4 26.5(2) 7_755 5_656
O11 Ba7 B4 89.93(17) . 5_656
O11 Ba7 B4 26.7(2) 5_656 5_656
B4 Ba7 B4 99.9(3) . 5_656
O8 Ba7 B1 81.88(18) . 8_565
O8 Ba7 B1 80.44(19) 2_655 8_565
O10 Ba7 B1 81.69(19) 3_456 8_565
O10 Ba7 B1 129.35(19) 7_755 8_565
O11 Ba7 B1 129.71(19) . 8_565
O11 Ba7 B1 81.22(17) 5_656 8_565
B4 Ba7 B1 103.1(2) . 8_565
B4 Ba7 B1 102.9(2) 5_656 8_565
O8 Ba7 B1 80.44(19) . 7_755
O8 Ba7 B1 81.88(18) 2_655 7_755
O10 Ba7 B1 129.35(19) 3_456 7_755
O10 Ba7 B1 81.69(18) 7_755 7_755
O11 Ba7 B1 81.22(17) . 7_755
O11 Ba7 B1 129.71(19) 5_656 7_755
B4 Ba7 B1 102.9(2) . 7_755
B4 Ba7 B1 103.1(2) 5_656 7_755
B1 Ba7 B1 139.0(3) 8_565 7_755
O8 Ba7 O2 72.18(16) . 7_755
O8 Ba7 O2 71.87(15) 2_655 7_755
O10 Ba7 O2 142.64(16) 3_456 7_755
O10 Ba7 O2 100.83(14) 7_755 7_755
O11 Ba7 O2 101.25(14) . 7_755
O11 Ba7 O2 141.34(16) 5_656 7_755
B4 Ba7 O2 117.48(19) . 7_755
B4 Ba7 O2 116.29(19) 5_656 7_755
B1 Ba7 O2 114.89(16) 8_565 7_755
B1 Ba7 O2 24.16(15) 7_755 7_755
O8 Ba7 O2 71.87(15) . 8_565
O8 Ba7 O2 72.18(16) 2_655 8_565
O10 Ba7 O2 100.83(14) 3_456 8_565
O10 Ba7 O2 142.64(16) 7_755 8_565
O11 Ba7 O2 141.34(16) . 8_565
O11 Ba7 O2 101.25(14) 5_656 8_565
B4 Ba7 O2 116.29(19) . 8_565
B4 Ba7 O2 117.5(2) 5_656 8_565
B1 Ba7 O2 24.16(15) 8_565 8_565
B1 Ba7 O2 114.89(16) 7_755 8_565
O2 Ba7 O2 90.75(17) 7_755 8_565
O6 Ba8 O5 139.2(2) . 3_455
O6 Ba8 O4 146.2(2) . 5_755
O5 Ba8 O4 74.7(2) 3_455 5_755
O6 Ba8 O7 87.41(13) . 8_565
O5 Ba8 O7 75.82(12) 3_455 8_565
O4 Ba8 O7 105.98(11) 5_755 8_565
O6 Ba8 O7 87.41(13) . 3_455
O5 Ba8 O7 75.82(12) 3_455 3_455
O4 Ba8 O7 105.98(11) 5_755 3_455
O7 Ba8 O7 129.1(2) 8_565 3_455
O6 Ba8 O9 87.02(15) . .
O5 Ba8 O9 108.49(14) 3_455 .
O4 Ba8 O9 78.85(14) 5_755 .
O7 Ba8 O9 50.41(16) 8_565 .
O7 Ba8 O9 174.43(17) 3_455 .
O6 Ba8 O9 87.02(15) . 6
O5 Ba8 O9 108.49(14) 3_455 6
O4 Ba8 O9 78.85(14) 5_755 6
O7 Ba8 O9 174.43(17) 8_565 6
O7 Ba8 O9 50.41(16) 3_455 6
O9 Ba8 O9 129.3(2) . 6
O6 Ba8 FC3' 70.9(4) . 7_765
O5 Ba8 FC3' 68.3(4) 3_455 7_765
O4 Ba8 FC3' 143.0(4) 5_755 7_765
O7 Ba8 FC3' 65.28(11) 8_565 7_765
O7 Ba8 FC3' 65.28(11) 3_455 7_765
O9 Ba8 FC3' 112.60(15) . 7_765
O9 Ba8 FC3' 112.60(15) 6 7_765
O6 Ba8 OC4' 74.1(3) . .
O5 Ba8 OC4' 146.7(3) 3_455 .
O4 Ba8 OC4' 72.0(3) 5_755 .
O7 Ba8 OC4' 113.47(11) 8_565 .
O7 Ba8 OC4' 113.47(11) 3_455 .
O9 Ba8 OC4' 64.99(12) . .
O9 Ba8 OC4' 64.99(12) 6 .
FC3' Ba8 OC4' 145.0(5) 7_765 .
O6 Ba8 B3 94.80(15) . .
O5 Ba8 B3 86.00(16) 3_455 .
O4 Ba8 B3 86.32(14) 5_755 .
O7 Ba8 B3 25.80(17) 8_565 .
O7 Ba8 B3 154.10(19) 3_455 .
O9 Ba8 B3 26.86(19) . .
O9 Ba8 B3 155.4(2) 6 .
FC3' Ba8 B3 91.04(15) 7_765 .
OC4' Ba8 B3 91.85(16) . .
O6 Ba8 B3 94.80(15) . 6
O5 Ba8 B3 86.00(16) 3_455 6
O4 Ba8 B3 86.33(14) 5_755 6
O7 Ba8 B3 154.10(19) 8_565 6
O7 Ba8 B3 25.80(17) 3_455 6
O9 Ba8 B3 155.4(2) . 6
O9 Ba8 B3 26.86(19) 6 6
FC3' Ba8 B3 91.04(15) 7_765 6
OC4' Ba8 B3 91.85(16) . 6
B3 Ba8 B3 170.3(3) . 6
O1 B1 O2 121.3(7) 7_765 .
O1 B1 O3 119.8(6) 7_765 .
O2 B1 O3 118.8(7) . .
O1 B1 Ba6 63.6(3) 7_765 7_765
O2 B1 Ba6 152.9(5) . 7_765
O3 B1 Ba6 64.7(4) . 7_765
O1 B1 Ba4 71.8(4) 7_765 8_565
O2 B1 Ba4 58.4(4) . 8_565
O3 B1 Ba4 146.1(5) . 8_565
Ba6 B1 Ba4 135.3(3) 7_765 8_565
O1 B1 Ba1 149.7(5) 7_765 .
O2 B1 Ba1 56.7(4) . .
O3 B1 Ba1 69.5(4) . .
Ba6 B1 Ba1 134.2(3) 7_765 .
Ba4 B1 Ba1 85.88(17) 8_565 .
O1 B1 Ba7 94.0(4) 7_765 7_765
O2 B1 Ba7 78.6(4) . 7_765
O3 B1 Ba7 99.9(4) . 7_765
Ba6 B1 Ba7 74.35(15) 7_765 7_765
Ba4 B1 Ba7 111.5(3) 8_565 7_765
Ba1 B1 Ba7 113.5(2) . 7_765
B1 O1 Ba2 137.6(5) 7_755 .
B1 O1 Ba3 129.0(5) 7_755 2_755
Ba2 O1 Ba3 91.72(15) . 2_755
B1 O1 Ba6 90.6(4) 7_755 .
Ba2 O1 Ba6 100.92(16) . .
Ba3 O1 Ba6 91.20(14) 2_755 .
B1 O1 Ba4 82.9(4) 7_755 2_755
Ba2 O1 Ba4 85.05(14) . 2_755
Ba3 O1 Ba4 91.57(16) 2_755 2_755
Ba6 O1 Ba4 173.3(2) . 2_755
B1 O2 Ba5 147.8(5) . .
B1 O2 Ba4 95.8(4) . 8_565
Ba5 O2 Ba4 100.27(18) . 8_565
B1 O2 Ba1 98.0(4) . .
Ba5 O2 Ba1 103.86(17) . .
Ba4 O2 Ba1 106.49(19) 8_565 .
B1 O2 Ba7 77.2(4) . 7_765
Ba5 O2 Ba7 70.64(13) . 7_765
Ba4 O2 Ba7 124.60(18) 8_565 7_765
Ba1 O2 Ba7 128.9(2) . 7_765
B1 O3 Ba3 128.7(5) . .
B1 O3 Ba6 88.3(4) . 7_765
Ba3 O3 Ba6 97.72(18) . 7_765
B1 O3 Ba2 129.6(5) . .
Ba3 O3 Ba2 101.39(19) . .
Ba6 O3 Ba2 90.64(17) 7_765 .
B1 O3 Ba1 84.3(4) . .
Ba3 O3 Ba1 86.09(16) . .
Ba6 O3 Ba1 172.5(2) 7_765 .
Ba2 O3 Ba1 94.93(19) . .
O6 B2 O5 120.8(9) . .
O6 B2 O4 120.5(9) . 3_455
O5 B2 O4 118.7(9) . 3_455
O6 B2 Ba5 140.00(13) . .
O5 B2 Ba5 67.4(4) . .
O4 B2 Ba5 66.7(4) 3_455 .
O6 B2 Ba5 140.00(13) . 5_765
O5 B2 Ba5 67.4(4) . 5_765
O4 B2 Ba5 66.7(4) 3_455 5_765
Ba5 B2 Ba5 80.0(3) . 5_765
O6 B2 Ba4 69.2(4) . 3_455
O5 B2 Ba4 140.38(13) . 3_455
O4 B2 Ba4 65.8(4) 3_455 3_455
Ba5 B2 Ba4 132.4(4) . 3_455
Ba5 B2 Ba4 81.77(14) 5_765 3_455
O6 B2 Ba4 69.2(4) . 8_565
O5 B2 Ba4 140.38(13) . 8_565
O4 B2 Ba4 65.8(4) 3_455 8_565
Ba5 B2 Ba4 81.77(14) . 8_565
Ba5 B2 Ba4 132.4(4) 5_765 8_565
Ba4 B2 Ba4 79.0(2) 3_455 8_565
O6 B2 Ba1 67.3(4) . .
O5 B2 Ba1 67.4(4) . .
O4 B2 Ba1 141.27(13) 3_455 .
Ba5 B2 Ba1 84.27(14) . .
Ba5 B2 Ba1 134.8(4) 5_765 .
Ba4 B2 Ba1 136.5(4) 3_455 .
Ba4 B2 Ba1 85.95(13) 8_565 .
O6 B2 Ba1 67.3(4) . 6
O5 B2 Ba1 67.4(4) . 6
O4 B2 Ba1 141.27(13) 3_455 6
Ba5 B2 Ba1 134.8(4) . 6
Ba5 B2 Ba1 84.27(14) 5_765 6
Ba4 B2 Ba1 85.95(13) 3_455 6
Ba4 B2 Ba1 136.5(4) 8_565 6
Ba1 B2 Ba1 77.4(2) . 6
B2 O4 Ba8 173.9(6) 3 5_755
B2 O4 Ba5 86.6(4) 3 7_855
Ba8 O4 Ba5 89.07(16) 5_755 7_855
B2 O4 Ba5 86.6(4) 3 3
Ba8 O4 Ba5 89.07(16) 5_755 3
Ba5 O4 Ba5 88.66(18) 7_855 3
B2 O4 Ba4 88.5(4) 3 .
Ba8 O4 Ba4 95.90(17) 5_755 .
Ba5 O4 Ba4 91.246(17) 7_855 .
Ba5 O4 Ba4 175.0(3) 3 .
B2 O4 Ba4 88.5(4) 3 6
Ba8 O4 Ba4 95.90(17) 5_755 6
Ba5 O4 Ba4 175.0(3) 7_855 6
Ba5 O4 Ba4 91.245(17) 3 6
Ba4 O4 Ba4 88.42(18) . 6
B2 O5 Ba8 172.7(6) . 3
B2 O5 Ba5 86.0(4) . .
Ba8 O5 Ba5 88.78(16) 3 .
B2 O5 Ba5 86.0(4) . 5_765
Ba8 O5 Ba5 88.78(16) 3 5_765
Ba5 O5 Ba5 87.99(19) . 5_765
B2 O5 Ba1 86.9(4) . .
Ba8 O5 Ba1 98.42(17) 3 .
Ba5 O5 Ba1 93.00(2) . .
Ba5 O5 Ba1 172.7(2) 5_765 .
B2 O5 Ba1 86.9(4) . 6
Ba8 O5 Ba1 98.42(17) 3 6
Ba5 O5 Ba1 172.7(2) . 6
Ba5 O5 Ba1 92.99(2) 5_765 6
Ba1 O5 Ba1 85.14(18) . 6
B2 O6 Ba8 177.5(7) . .
B2 O6 Ba1 87.4(4) . .
Ba8 O6 Ba1 94.41(19) . .
B2 O6 Ba1 87.4(4) . 6
Ba8 O6 Ba1 94.41(19) . 6
Ba1 O6 Ba1 85.30(19) . 6
B2 O6 Ba4 85.5(4) . 8_565
Ba8 O6 Ba4 92.64(18) . 8_565
Ba1 O6 Ba4 94.21(2) . 8_565
Ba1 O6 Ba4 172.9(3) 6 8_565
B2 O6 Ba4 85.5(4) . 3_455
Ba8 O6 Ba4 92.64(18) . 3_455
Ba1 O6 Ba4 172.9(3) . 3_455
Ba1 O6 Ba4 94.21(2) 6 3_455
Ba4 O6 Ba4 85.41(19) 8_565 3_455
O7 B3 O8 120.6(7) 8_565 .
O7 B3 O9 119.8(7) 8_565 .
O8 B3 O9 119.5(7) . .
O7 B3 Ba8 63.9(4) 8_565 .
O8 B3 Ba8 152.9(5) . .
O9 B3 Ba8 64.7(4) . .
O7 B3 Ba3 71.2(4) 8_565 8_565
O8 B3 Ba3 58.1(4) . 8_565
O9 B3 Ba3 146.1(5) . 8_565
Ba8 B3 Ba3 135.1(3) . 8_565
O7 B3 Ba2 149.1(5) 8_565 .
O8 B3 Ba2 57.2(4) . .
O9 B3 Ba2 69.7(4) . .
Ba8 B3 Ba2 134.4(3) . .
Ba3 B3 Ba2 85.86(18) 8_565 .
O7 B3 Ba5 94.4(4) 8_565 7_755
O8 B3 Ba5 78.6(4) . 7_755
O9 B3 Ba5 100.0(4) . 7_755
Ba8 B3 Ba5 74.36(16) . 7_755
Ba3 B3 Ba5 111.5(3) 8_565 7_755
Ba2 B3 Ba5 113.6(2) . 7_755
B3 O7 Ba1 137.4(5) 8_665 .
B3 O7 Ba4 130.0(5) 8_665 .
Ba1 O7 Ba4 91.19(15) . .
B3 O7 Ba8 90.3(4) 8_665 3
Ba1 O7 Ba8 100.54(16) . 3
Ba4 O7 Ba8 91.39(14) . 3
B3 O7 Ba3 83.4(4) 8_665 .
Ba1 O7 Ba3 85.07(14) . .
Ba4 O7 Ba3 91.57(15) . .
Ba8 O7 Ba3 173.6(2) 3 .
B3 O8 Ba7 147.9(5) . .
B3 O8 Ba3 96.1(4) . 8_565
Ba7 O8 Ba3 100.54(18) . 8_565
B3 O8 Ba2 97.5(4) . .
Ba7 O8 Ba2 103.77(17) . .
Ba3 O8 Ba2 106.38(19) 8_565 .
B3 O8 Ba5 77.2(4) . 7_755
Ba7 O8 Ba5 70.71(13) . 7_755
Ba3 O8 Ba5 124.86(18) 8_565 7_755
Ba2 O8 Ba5 128.74(19) . 7_755
B3 O9 Ba4 128.4(5) . 2_755
B3 O9 Ba8 88.4(4) . .
Ba4 O9 Ba8 97.68(19) 2_755 .
B3 O9 Ba1 129.3(5) . .
Ba4 O9 Ba1 101.93(19) 2_755 .
Ba8 O9 Ba1 90.49(17) . .
B3 O9 Ba2 84.2(4) . .
Ba4 O9 Ba2 86.11(16) 2_755 .
Ba8 O9 Ba2 172.5(2) . .
Ba1 O9 Ba2 95.02(19) . .
O12 B4 O10 120.5(8) . 3_456
O12 B4 O11 120.5(9) . .
O10 B4 O11 119.0(9) 3_456 .
O12 B4 Ba7 139.93(13) . .
O10 B4 Ba7 66.7(4) 3_456 .
O11 B4 Ba7 67.5(4) . .
O12 B4 Ba7 139.93(13) . 5_656
O10 B4 Ba7 66.7(4) 3_456 5_656
O11 B4 Ba7 67.5(4) . 5_656
Ba7 B4 Ba7 80.1(3) . 5_656
O12 B4 Ba3 68.9(4) . 3_456
O10 B4 Ba3 66.2(4) 3_456 3_456
O11 B4 Ba3 140.36(12) . 3_456
Ba7 B4 Ba3 132.9(3) . 3_456
Ba7 B4 Ba3 82.01(13) 5_656 3_456
O12 B4 Ba3 68.9(4) . 8_565
O10 B4 Ba3 66.2(4) 3_456 8_565
O11 B4 Ba3 140.36(12) . 8_565
Ba7 B4 Ba3 82.01(13) . 8_565
Ba7 B4 Ba3 132.9(3) 5_656 8_565
Ba3 B4 Ba3 79.1(2) 3_456 8_565
O12 B4 Ba2 67.3(4) . .
O10 B4 Ba2 141.42(12) 3_456 .
O11 B4 Ba2 67.0(4) . .
Ba7 B4 Ba2 84.17(13) . .
Ba7 B4 Ba2 134.5(3) 5_656 .
Ba3 B4 Ba2 136.2(3) 3_456 .
Ba3 B4 Ba2 85.83(13) 8_565 .
O12 B4 Ba2 67.3(4) . 6_556
O10 B4 Ba2 141.41(12) 3_456 6_556
O11 B4 Ba2 67.0(4) . 6_556
Ba7 B4 Ba2 134.5(3) . 6_556
Ba7 B4 Ba2 84.17(13) 5_656 6_556
Ba3 B4 Ba2 85.83(13) 3_456 6_556
Ba3 B4 Ba2 136.2(3) 8_565 6_556
Ba2 B4 Ba2 77.1(2) . 6_556
B4 O10 Ba6 174.4(6) 3_556 7_765
B4 O10 Ba7 86.7(4) 3_556 3_556
Ba6 O10 Ba7 89.26(16) 7_765 3_556
B4 O10 Ba7 86.7(4) 3_556 7_765
Ba6 O10 Ba7 89.26(16) 7_765 7_765
Ba7 O10 Ba7 88.77(18) 3_556 7_765
B4 O10 Ba3 88.3(4) 3_556 .
Ba6 O10 Ba3 95.77(17) 7_765 .
Ba7 O10 Ba3 175.0(3) 3_556 .
Ba7 O10 Ba3 91.287(17) 7_765 .
B4 O10 Ba3 88.3(4) 3_556 6_556
Ba6 O10 Ba3 95.77(17) 7_765 6_556
Ba7 O10 Ba3 91.287(17) 3_556 6_556
Ba7 O10 Ba3 175.0(3) 7_765 6_556
Ba3 O10 Ba3 88.21(18) . 6_556
B4 O11 Ba6 172.1(6) . .
B4 O11 Ba7 85.8(4) . .
Ba6 O11 Ba7 88.58(16) . .
B4 O11 Ba7 85.8(4) . 5_656
Ba6 O11 Ba7 88.58(16) . 5_656
Ba7 O11 Ba7 88.0(2) . 5_656
B4 O11 Ba2 87.4(4) . .
Ba6 O11 Ba2 98.38(17) . .
Ba7 O11 Ba2 93.01(2) . .
Ba7 O11 Ba2 173.0(2) 5_656 .
B4 O11 Ba2 87.4(4) . 6_556
Ba6 O11 Ba2 98.38(17) . 6_556
Ba7 O11 Ba2 173.0(2) . 6_556
Ba7 O11 Ba2 93.01(2) 5_656 6_556
Ba2 O11 Ba2 85.15(18) . 6_556
B4 O12 Ba6 177.5(6) . 7_765
B4 O12 Ba2 87.4(4) . .
Ba6 O12 Ba2 94.41(18) 7_765 .
B4 O12 Ba2 87.4(4) . 6_556
Ba6 O12 Ba2 94.41(18) 7_765 6_556
Ba2 O12 Ba2 84.91(19) . 6_556
B4 O12 Ba3 85.8(4) . 8_565
Ba6 O12 Ba3 92.41(18) 7_765 8_565
Ba2 O12 Ba3 94.21(2) . 8_565
Ba2 O12 Ba3 173.2(3) 6_556 8_565
B4 O12 Ba3 85.8(4) . 3_456
Ba6 O12 Ba3 92.41(18) 7_765 3_456
Ba2 O12 Ba3 173.2(3) . 3_456
Ba2 O12 Ba3 94.21(2) 6_556 3_456
Ba3 O12 Ba3 85.86(19) 8_565 3_456
FC1 BC1 OC1 0.0 2_755 2_755
FC1 BC1 OC1 176.6 2_755 .
OC1 BC1 OC1 177(2) 2_755 .
FC1 BC1 OC3 123.8(13) 2_755 .
OC1 BC1 OC3 123.8(13) 2_755 .
OC1 BC1 OC3 55.5(13) . .
FC1 BC1 OC3 55.5(13) 2_755 2_755
OC1 BC1 OC3 55.5(13) 2_755 2_755
OC1 BC1 OC3 123.8(13) . 2_755
OC3 BC1 OC3 161(3) . 2_755
FC1 BC1 OC2 119.7(12) 2_755 .
OC1 BC1 OC2 119.7(12) 2_755 .
OC1 BC1 OC2 60.9(12) . .
OC3 BC1 OC2 116.5(17) . .
OC3 BC1 OC2 67.2(16) 2_755 .
FC1 BC1 OC2 60.9(12) 2_755 2_755
OC1 BC1 OC2 60.9(12) 2_755 2_755
OC1 BC1 OC2 119.7(12) . 2_755
OC3 BC1 OC2 67.2(16) . 2_755
OC3 BC1 OC2 116.5(17) 2_755 2_755
OC2 BC1 OC2 160(3) . 2_755
FC1 BC1 FC4 91.7(11) 2_755 .
OC1 BC1 FC4 91.7(11) 2_755 .
OC1 BC1 FC4 91.7(11) . .
OC3 BC1 FC4 99.7(17) . .
OC3 BC1 FC4 99.7(17) 2_755 .
OC2 BC1 FC4 80.1(15) . .
OC2 BC1 FC4 80.1(15) 2_755 .
FC1 BC1 Ba1 66.3(6) 2_755 2_755
OC1 BC1 Ba1 66.3(6) 2_755 2_755
OC1 BC1 Ba1 115.6(7) . 2_755
OC3 BC1 Ba1 158.2(19) . 2_755
OC3 BC1 Ba1 41.0(15) 2_755 2_755
OC2 BC1 Ba1 58.4(12) . 2_755
OC2 BC1 Ba1 110.2(14) 2_755 2_755
FC4 BC1 Ba1 59.1(3) . 2_755
FC1 BC1 Ba1 115.6(7) 2_755 .
OC1 BC1 Ba1 115.6(7) 2_755 .
OC1 BC1 Ba1 66.3(6) . .
OC3 BC1 Ba1 41.0(15) . .
OC3 BC1 Ba1 158.2(19) 2_755 .
OC2 BC1 Ba1 110.2(14) . .
OC2 BC1 Ba1 58.5(12) 2_755 .
FC4 BC1 Ba1 59.1(3) . .
Ba1 BC1 Ba1 118.1(7) 2_755 .
FC1 BC1 Ba2 112.0(8) 2_755 2_755
OC1 BC1 Ba2 112.0(8) 2_755 2_755
OC1 BC1 Ba2 66.0(6) . 2_755
OC3 BC1 Ba2 107.4(15) . 2_755
OC3 BC1 Ba2 61.4(14) 2_755 2_755
OC2 BC1 Ba2 42.2(13) . 2_755
OC2 BC1 Ba2 157.6(17) 2_755 2_755
FC4 BC1 Ba2 122.2(3) . 2_755
Ba1 BC1 Ba2 82.792(13) 2_755 2_755
Ba1 BC1 Ba2 132.30(2) . 2_755
OC3 OC1 BC1 66.5(15) . .
OC3 OC1 OC2 131.9(19) . .
BC1 OC1 OC2 65.4(13) . .
OC3 OC1 Ba3 74.4(15) . .
BC1 OC1 Ba3 129.1(10) . .
OC2 OC1 Ba3 142.4(13) . .
OC3 OC1 Ba4 140.7(16) . .
BC1 OC1 Ba4 125.3(10) . .
OC2 OC1 Ba4 71.7(12) . .
Ba3 OC1 Ba4 105.6(3) . .
OC3 OC1 Ba1 51.1(15) . .
BC1 OC1 Ba1 91.7(7) . .
OC2 OC1 Ba1 128.8(13) . .
Ba3 OC1 Ba1 87.9(2) . .
Ba4 OC1 Ba1 89.7(2) . .
OC3 OC1 Ba2 131.1(16) . 2_755
BC1 OC1 Ba2 92.1(7) . 2_755
OC2 OC1 Ba2 52.9(13) . 2_755
Ba3 OC1 Ba2 90.0(2) . 2_755
Ba4 OC1 Ba2 87.8(2) . 2_755
Ba1 OC1 Ba2 176.2(3) . 2_755
OC1 OC2 BC1 53.7(11) . .
OC1 OC2 OC3 105(2) . 2_755
BC1 OC2 OC3 54.5(16) . 2_755
OC1 OC2 Ba2 101.4(16) . 2_755
BC1 OC2 Ba2 115.5(18) . 2_755
OC3 OC2 Ba2 91.2(17) 2_755 2_755
OC1 OC2 Ba4 78.4(13) . .
BC1 OC2 Ba4 121.9(16) . .
OC3 OC2 Ba4 164(2) 2_755 .
Ba2 OC2 Ba4 103.4(10) 2_755 .
OC1 OC2 Ba1 143.7(17) . 2_755
BC1 OC2 Ba1 96.6(14) . 2_755
OC3 OC2 Ba1 59.9(15) 2_755 2_755
Ba2 OC2 Ba1 111.2(10) 2_755 2_755
Ba4 OC2 Ba1 107.9(10) . 2_755
OC1 OC3 BC1 58.0(14) . .
OC1 OC3 OC2 114(2) . 2_755
BC1 OC3 OC2 58.2(16) . 2_755
OC1 OC3 Ba1 106.4(19) . .
BC1 OC3 Ba1 118(2) . .
OC2 OC3 Ba1 87.7(17) 2_755 .
OC1 OC3 Ba3 79.0(15) . .
BC1 OC3 Ba3 126.5(19) . .
OC2 OC3 Ba3 161(2) 2_755 .
Ba1 OC3 Ba3 102.8(11) . .
OC1 OC3 Ba2 143(2) . .
BC1 OC3 Ba2 94.9(16) . .
OC2 OC3 Ba2 57.5(14) 2_755 .
Ba1 OC3 Ba2 108.7(11) . .
Ba3 OC3 Ba2 103.8(10) . .
BC2 BC2 OC5 102(9) 5_756 5_756
BC2 BC2 OC5 48(6) 5_756 .
OC5 BC2 OC5 149(4) 5_756 .
BC2 BC2 OC4 180(9) 5_756 .
OC5 BC2 OC4 79(4) 5_756 .
OC5 BC2 OC4 132(4) . .
BC2 BC2 OC6 79(7) 5_756 .
OC5 BC2 OC6 179(4) 5_756 .
OC5 BC2 OC6 32(2) . .
OC4 BC2 OC6 101(3) . .
BC2 BC2 OC6 75(7) 5_756 5_756
OC5 BC2 OC6 26(3) 5_756 5_756
OC5 BC2 OC6 123(3) . 5_756
OC4 BC2 OC6 105(3) . 5_756
OC6 BC2 OC6 154(2) . 5_756
BC2 BC2 FC2 176(9) 5_756 .
OC5 BC2 FC2 74(4) 5_756 .
OC5 BC2 FC2 136(4) . .
OC4 BC2 FC2 4(2) . .
OC6 BC2 FC2 105(3) . .
OC6 BC2 FC2 101(3) 5_756 .
BC2 BC2 FC4' 79.2(10) 5_756 .
OC5 BC2 FC4' 92.2(15) 5_756 .
OC5 BC2 FC4' 82.7(12) . .
OC4 BC2 FC4' 100.8(10) . .
OC6 BC2 FC4' 88.0(14) . .
OC6 BC2 FC4' 87.3(14) 5_756 .
FC2 BC2 FC4' 100.8(11) . .
BC2 BC2 FC4' 79.2(10) 5_756 5_756
OC5 BC2 FC4' 92.2(15) 5_756 5_756
OC5 BC2 FC4' 82.7(12) . 5_756
OC4 BC2 FC4' 100.8(10) . 5_756
OC6 BC2 FC4' 88.0(14) . 5_756
OC6 BC2 FC4' 87.3(14) 5_756 5_756
FC2 BC2 FC4' 100.8(11) . 5_756
FC4' BC2 FC4' 158(2) . 5_756
BC2 BC2 Ba2 119(6) 5_756 .
OC5 BC2 Ba2 121(3) 5_756 .
OC5 BC2 Ba2 82(3) . .
OC4 BC2 Ba2 61.3(15) . .
OC6 BC2 Ba2 58.2(12) . .
OC6 BC2 Ba2 137.0(11) 5_756 .
FC2 BC2 Ba2 64.3(13) . .
FC4' BC2 Ba2 59.2(9) . .
FC4' BC2 Ba2 133.7(18) 5_756 .
BC2 BC2 Ba2 119(6) 5_756 6_556
OC5 BC2 Ba2 121(3) 5_756 6_556
OC5 BC2 Ba2 82(3) . 6_556
OC4 BC2 Ba2 61.3(15) . 6_556
OC6 BC2 Ba2 58.2(12) . 6_556
OC6 BC2 Ba2 137.0(11) 5_756 6_556
FC2 BC2 Ba2 64.3(13) . 6_556
FC4' BC2 Ba2 133.7(18) . 6_556
FC4' BC2 Ba2 59.2(9) 5_756 6_556
Ba2 BC2 Ba2 75.5(8) . 6_556
BC2 OC4 OC5 37(2) . 5_756
BC2 OC4 Ba2 92.9(18) . .
OC5 OC4 Ba2 118.0(16) 5_756 .
BC2 OC4 Ba2 92.9(18) . 6_556
OC5 OC4 Ba2 118.0(16) 5_756 6_556
Ba2 OC4 Ba2 88.4(10) . 6_556
BC2 OC4 Ba3 96.4(18) . 6_556
OC5 OC4 Ba3 69.2(15) 5_756 6_556
Ba2 OC4 Ba3 170.4(14) . 6_556
Ba2 OC4 Ba3 93.55(14) 6_556 6_556
BC2 OC4 Ba3 96.4(18) . .
OC5 OC4 Ba3 69.2(15) 5_756 .
Ba2 OC4 Ba3 93.55(14) . .
Ba2 OC4 Ba3 170.4(14) 6_556 .
Ba3 OC4 Ba3 83.0(9) 6_556 .
BC2 OC4 Ba6 178(3) . 7_765
OC5 OC4 Ba6 145(3) 5_756 7_765
Ba2 OC4 Ba6 85.6(8) . 7_765
Ba2 OC4 Ba6 85.6(8) 6_556 7_765
Ba3 OC4 Ba6 85.2(8) 6_556 7_765
Ba3 OC4 Ba6 85.2(8) . 7_765
BC2 FC2 OC5 32(2) . 5_756
BC2 FC2 Ba6 171(2) . 7_765
OC5 FC2 Ba6 157(2) 5_756 7_765
BC2 FC2 Ba3 94.4(16) . 6_556
OC5 FC2 Ba3 71.3(14) 5_756 6_556
Ba6 FC2 Ba3 92.1(8) 7_765 6_556
BC2 FC2 Ba3 94.4(16) . .
OC5 FC2 Ba3 71.3(14) 5_756 .
Ba6 FC2 Ba3 92.1(8) 7_765 .
Ba3 FC2 Ba3 86.9(10) 6_556 .
BC2 FC2 Ba2 84.5(15) . .
OC5 FC2 Ba2 108.0(15) 5_756 .
Ba6 FC2 Ba2 88.9(9) 7_765 .
Ba3 FC2 Ba2 178.6(11) 6_556 .
Ba3 FC2 Ba2 94.034(19) . .
BC2 FC2 Ba2 84.5(15) . 6_556
OC5 FC2 Ba2 108.0(15) 5_756 6_556
Ba6 FC2 Ba2 88.9(9) 7_765 6_556
Ba3 FC2 Ba2 94.033(19) 6_556 6_556
Ba3 FC2 Ba2 178.6(11) . 6_556
Ba2 FC2 Ba2 85.1(9) . 6_556
OC6 OC5 BC2 120(6) . 5_756
OC6 OC5 BC2 89(5) . .
BC2 OC5 BC2 31(4) 5_756 .
OC6 OC5 FC3 37(3) . .
BC2 OC5 FC3 157(5) 5_756 .
BC2 OC5 FC3 126(4) . .
OC6 OC5 OC4 175(6) . 5_756
BC2 OC5 OC4 65(4) 5_756 5_756
BC2 OC5 OC4 95(4) . 5_756
FC3 OC5 OC4 139(4) . 5_756
OC6 OC5 FC2 167(6) . 5_756
BC2 OC5 FC2 73(4) 5_756 5_756
BC2 OC5 FC2 104(4) . 5_756
FC3 OC5 FC2 130(3) . 5_756
OC4 OC5 FC2 9(2) 5_756 5_756
OC6 OC5 Ba3 96(3) . 2_755
BC2 OC5 Ba3 124(2) 5_756 2_755
BC2 OC5 Ba3 135.1(8) . 2_755
FC3 OC5 Ba3 70.1(15) . 2_755
OC4 OC5 Ba3 80.9(17) 5_756 2_755
FC2 OC5 Ba3 74.8(14) 5_756 2_755
OC6 OC5 Ba3 96(3) . 5_756
BC2 OC5 Ba3 124(2) 5_756 5_756
BC2 OC5 Ba3 135.1(8) . 5_756
FC3 OC5 Ba3 70.1(15) . 5_756
OC4 OC5 Ba3 80.9(17) 5_756 5_756
FC2 OC5 Ba3 74.8(14) 5_756 5_756
Ba3 OC5 Ba3 88.9(12) 2_755 5_756
OC6 OC5 Ba2 40.0(14) . .
BC2 OC5 Ba2 101(3) 5_756 .
BC2 OC5 Ba2 76(2) . .
FC3 OC5 Ba2 61.5(16) . .
OC4 OC5 Ba2 141.5(9) 5_756 .
FC2 OC5 Ba2 143.0(5) 5_756 .
Ba3 OC5 Ba2 79.6(6) 2_755 .
Ba3 OC5 Ba2 131.3(16) 5_756 .
OC6 OC5 Ba2 40.0(14) . 6_556
BC2 OC5 Ba2 101(3) 5_756 6_556
BC2 OC5 Ba2 76(2) . 6_556
FC3 OC5 Ba2 61.5(16) . 6_556
OC4 OC5 Ba2 141.5(9) 5_756 6_556
FC2 OC5 Ba2 143.0(5) 5_756 6_556
Ba3 OC5 Ba2 131.3(16) 2_755 6_556
Ba3 OC5 Ba2 79.6(6) 5_756 6_556
Ba2 OC5 Ba2 73.8(10) . 6_556
OC6 FC3 OC5 33(3) . .
OC6 FC3 Ba3 104.8(15) . 2_755
OC5 FC3 Ba3 83.0(15) . 2_755
OC6 FC3 Ba3 104.8(15) . 5_756
OC5 FC3 Ba3 83.0(15) . 5_756
Ba3 FC3 Ba3 95.3(6) 2_755 5_756
OC6 FC3 Ba2 71.5(15) . .
OC5 FC3 Ba2 95.2(17) . .
Ba3 FC3 Ba2 89.42(5) 2_755 .
Ba3 FC3 Ba2 174.7(6) 5_756 .
OC6 FC3 Ba2 71.5(15) . 6_556
OC5 FC3 Ba2 95.2(17) . 6_556
Ba3 FC3 Ba2 174.7(6) 2_755 6_556
Ba3 FC3 Ba2 89.41(5) 5_756 6_556
Ba2 FC3 Ba2 85.8(5) . 6_556
OC6 FC3 Ba6 159(2) . .
OC5 FC3 Ba6 168(2) . .
Ba3 FC3 Ba6 89.1(5) 2_755 .
Ba3 FC3 Ba6 89.1(5) 5_756 .
Ba2 FC3 Ba6 93.5(5) . .
Ba2 FC3 Ba6 93.5(5) 6_556 .
OC5 OC6 FC3 110(5) . .
OC5 OC6 BC2 59(4) . .
FC3 OC6 BC2 170(3) . .
OC5 OC6 BC2 33(4) . 5_756
FC3 OC6 BC2 144(3) . 5_756
BC2 OC6 BC2 26(2) . 5_756
OC5 OC6 Ba2 129.9(16) . .
FC3 OC6 Ba2 91.8(17) . .
BC2 OC6 Ba2 95.3(12) . .
BC2 OC6 Ba2 112.6(12) 5_756 .
OC5 OC6 Ba2 129.9(16) . 6_556
FC3 OC6 Ba2 91.8(17) . 6_556
BC2 OC6 Ba2 95.3(12) . 6_556
BC2 OC6 Ba2 112.6(12) 5_756 6_556
Ba2 OC6 Ba2 91.7(7) . 6_556
OC5 OC6 Ba3 70(3) . 2_755
FC3 OC6 Ba3 59.7(13) . 2_755
BC2 OC6 Ba3 113.3(13) . 2_755
BC2 OC6 Ba3 94.6(13) 5_756 2_755
Ba2 OC6 Ba3 86.0(2) . 2_755
Ba2 OC6 Ba3 151.3(10) 6_556 2_755
OC5 OC6 Ba3 70(3) . 5_756
FC3 OC6 Ba3 59.7(13) . 5_756
BC2 OC6 Ba3 113.3(13) . 5_756
BC2 OC6 Ba3 94.6(13) 5_756 5_756
Ba2 OC6 Ba3 151.3(10) . 5_756
Ba2 OC6 Ba3 86.0(2) 6_556 5_756
Ba3 OC6 Ba3 82.7(6) 2_755 5_756
BC2' BC2' OC6' 101(10) 5_575 5_665
BC2' BC2' OC6' 50(8) 5_575 1_465
OC6' BC2' OC6' 151(5) 5_665 1_465
BC2' BC2' OC5' 83(10) 5_575 5_665
OC6' BC2' OC5' 18(4) 5_665 5_665
OC6' BC2' OC5' 133(4) 1_465 5_665
BC2' BC2' FC2' 173(10) 5_575 5_665
OC6' BC2' FC2' 85(4) 5_665 5_665
OC6' BC2' FC2' 123(5) 1_465 5_665
OC5' BC2' FC2' 104(3) 5_665 5_665
BC2' BC2' OC4' 173(10) 5_575 5_665
OC6' BC2' OC4' 85(4) 5_665 5_665
OC6' BC2' OC4' 123(5) 1_465 5_665
OC5' BC2' OC4' 104(3) 5_665 5_665
FC2' BC2' OC4' 0.0 5_665 5_665
BC2' BC2' OC5' 74(9) 5_575 1_465
OC6' BC2' OC5' 175(5) 5_665 1_465
OC6' BC2' OC5' 23(3) 1_465 1_465
OC5' BC2' OC5' 156(3) 5_665 1_465
FC2' BC2' OC5' 100(3) 5_665 1_465
OC4' BC2' OC5' 100(3) 5_665 1_465
BC2' BC2' FC4 79.6(13) 5_575 5_665
OC6' BC2' FC4 92.0(19) 5_665 5_665
OC6' BC2' FC4 83.4(15) 1_465 5_665
OC5' BC2' FC4 88.7(18) 5_665 5_665
FC2' BC2' FC4 100.3(13) 5_665 5_665
OC4' BC2' FC4 100.3(13) 5_665 5_665
OC5' BC2' FC4 87.1(17) 1_465 5_665
BC2' BC2' FC4 79.6(13) 5_575 1_465
OC6' BC2' FC4 92.0(19) 5_665 1_465
OC6' BC2' FC4 83.4(15) 1_465 1_465
OC5' BC2' FC4 88.7(18) 5_665 1_465
FC2' BC2' FC4 100.3(13) 5_665 1_465
OC4' BC2' FC4 100.3(13) 5_665 1_465
OC5' BC2' FC4 87.1(17) 1_465 1_465
FC4 BC2' FC4 159(3) 5_665 1_465
BC2' BC2' Ba1 114(8) 5_575 5_665
OC6' BC2' Ba1 127(3) 5_665 5_665
OC6' BC2' Ba1 74(3) 1_465 5_665
OC5' BC2' Ba1 137.0(13) 5_665 5_665
FC2' BC2' Ba1 61.3(14) 5_665 5_665
OC4' BC2' Ba1 61.3(14) 5_665 5_665
OC5' BC2' Ba1 57.1(15) 1_465 5_665
FC4 BC2' Ba1 58.6(11) 5_665 5_665
FC4 BC2' Ba1 132(2) 1_465 5_665
BC2' BC2' Ba1 114(8) 5_575 2_665
OC6' BC2' Ba1 127(3) 5_665 2_665
OC6' BC2' Ba1 74(3) 1_465 2_665
OC5' BC2' Ba1 137.0(13) 5_665 2_665
FC2' BC2' Ba1 61.3(14) 5_665 2_665
OC4' BC2' Ba1 61.3(14) 5_665 2_665
OC5' BC2' Ba1 57.1(15) 1_465 2_665
FC4 BC2' Ba1 132(2) 5_665 2_665
FC4 BC2' Ba1 58.6(11) 1_465 2_665
Ba1 BC2' Ba1 74.2(11) 5_665 2_665
BC2' BC2' Ba4 125(7) 5_575 1_465
OC6' BC2' Ba4 47(2) 5_665 1_465
OC6' BC2' Ba4 144.2(8) 1_465 1_465
OC5' BC2' Ba4 59.8(15) 5_665 1_465
FC2' BC2' Ba4 59.8(13) 5_665 1_465
OC4' BC2' Ba4 59.8(13) 5_665 1_465
OC5' BC2' Ba4 135.8(15) 1_465 1_465
FC4 BC2' Ba4 132(2) 5_665 1_465
FC4 BC2' Ba4 62.1(11) 1_465 1_465
Ba1 BC2' Ba4 121.1(12) 5_665 1_465
Ba1 BC2' Ba4 79.3(6) 2_665 1_465
BC2' OC4' OC6' 35(2) 5_665 .
BC2' OC4' Ba1 90.8(15) 5_665 .
OC6' OC4' Ba1 115.1(11) . .
BC2' OC4' Ba1 90.8(15) 5_665 6
OC6' OC4' Ba1 115.1(11) . 6
Ba1 OC4' Ba1 87.0(4) . 6
BC2' OC4' Ba8 177(2) 5_665 .
OC6' OC4' Ba8 148.0(17) . .
Ba1 OC4' Ba8 87.2(3) . .
Ba1 OC4' Ba8 87.2(3) 6 .
BC2' OC4' Ba4 93.8(16) 5_665 5_755
OC6' OC4' Ba4 68.5(12) . 5_755
Ba1 OC4' Ba4 175.3(5) . 5_755
Ba1 OC4' Ba4 94.18(3) 6 5_755
Ba8 OC4' Ba4 88.3(3) . 5_755
BC2' OC4' Ba4 93.8(16) 5_665 2_755
OC6' OC4' Ba4 68.5(12) . 2_755
Ba1 OC4' Ba4 94.18(3) . 2_755
Ba1 OC4' Ba4 175.3(5) 6 2_755
Ba8 OC4' Ba4 88.3(3) . 2_755
Ba4 OC4' Ba4 84.3(3) 5_755 2_755
OC6' OC5' FC3' 117(7) . .
OC6' OC5' BC2' 30(6) . 5_665
FC3' OC5' BC2' 147(4) . 5_665
OC6' OC5' BC2' 54(6) . 1_645
FC3' OC5' BC2' 170(4) . 1_645
BC2' OC5' BC2' 24(3) 5_665 1_645
OC6' OC5' Ba1 127(3) . 2_755
FC3' OC5' Ba1 92(2) . 2_755
BC2' OC5' Ba1 110.4(15) 5_665 2_755
BC2' OC5' Ba1 94.4(15) 1_645 2_755
OC6' OC5' Ba1 127(3) . 5_755
FC3' OC5' Ba1 92(2) . 5_755
BC2' OC5' Ba1 110.4(15) 5_665 5_755
BC2' OC5' Ba1 94.4(15) 1_645 5_755
Ba1 OC5' Ba1 91.6(9) 2_755 5_755
OC6' OC5' Ba4 72(4) . 5_755
FC3' OC5' Ba4 62.1(16) . 5_755
BC2' OC5' Ba4 94.2(15) 5_665 5_755
BC2' OC5' Ba4 111.3(15) 1_645 5_755
Ba1 OC5' Ba4 154.3(13) 2_755 5_755
Ba1 OC5' Ba4 86.5(3) 5_755 5_755
OC6' OC5' Ba4 72(4) . 2_755
FC3' OC5' Ba4 62.1(16) . 2_755
BC2' OC5' Ba4 94.2(15) 5_665 2_755
BC2' OC5' Ba4 111.3(15) 1_645 2_755
Ba1 OC5' Ba4 86.5(3) 2_755 2_755
Ba1 OC5' Ba4 154.3(13) 5_755 2_755
Ba4 OC5' Ba4 84.2(8) 5_755 2_755
OC5' FC3' OC6' 28(3) . .
OC5' FC3' Ba4 102.7(18) . 5_755
OC6' FC3' Ba4 84.3(18) . 5_755
OC5' FC3' Ba4 102.7(18) . 2_755
OC6' FC3' Ba4 84.3(18) . 2_755
Ba4 FC3' Ba4 95.5(6) 5_755 2_755
OC5' FC3' Ba8 160(3) . 7_755
OC6' FC3' Ba8 172(3) . 7_755
Ba4 FC3' Ba8 90.6(6) 5_755 7_755
Ba4 FC3' Ba8 90.6(6) 2_755 7_755
OC5' FC3' Ba1 71.5(19) . 2_755
OC6' FC3' Ba1 91(2) . 2_755
Ba4 FC3' Ba1 173.3(8) 5_755 2_755
Ba4 FC3' Ba1 89.17(6) 2_755 2_755
Ba8 FC3' Ba1 94.2(5) 7_755 2_755
OC5' FC3' Ba1 71.5(19) . 5_755
OC6' FC3' Ba1 91(2) . 5_755
Ba4 FC3' Ba1 89.17(6) 5_755 5_755
Ba4 FC3' Ba1 173.3(8) 2_755 5_755
Ba8 FC3' Ba1 94.2(5) 7_755 5_755
Ba1 FC3' Ba1 85.8(6) 2_755 5_755
OC5' OC6' BC2' 132(9) . 5_665
OC5' OC6' FC3' 36(5) . .
BC2' OC6' FC3' 168(6) 5_665 .
OC5' OC6' BC2' 103(7) . 1_645
BC2' OC6' BC2' 29(5) 5_665 1_645
FC3' OC6' BC2' 139(5) . 1_645
OC5' OC6' OC4' 168(8) . .
BC2' OC6' OC4' 60(4) 5_665 .
FC3' OC6' OC4' 133(4) . .
BC2' OC6' OC4' 88(4) 1_645 .
OC5' OC6' Ba4 96(5) . 5_755
BC2' OC6' Ba4 118(3) 5_665 5_755
FC3' OC6' Ba4 70.4(18) . 5_755
BC2' OC6' Ba4 131.8(16) 1_645 5_755
OC4' OC6' Ba4 76.3(14) . 5_755
OC5' OC6' Ba4 96(5) . 2_755
BC2' OC6' Ba4 118(3) 5_665 2_755
FC3' OC6' Ba4 70.4(18) . 2_755
BC2' OC6' Ba4 131.8(16) 1_645 2_755
OC4' OC6' Ba4 76.3(14) . 2_755
Ba4 OC6' Ba4 89.0(14) 5_755 2_755
OC5' OC6' Ba1 44(3) . 5_755
BC2' OC6' Ba1 105(3) 5_665 5_755
FC3' OC6' Ba1 66(2) . 5_755
BC2' OC6' Ba1 83(3) 1_645 5_755
OC4' OC6' Ba1 140.2(9) . 5_755
Ba4 OC6' Ba1 81.3(7) 5_755 5_755
Ba4 OC6' Ba1 136.0(19) 2_755 5_755
OC5' OC6' Ba1 44(3) . 2_755
BC2' OC6' Ba1 105(3) 5_665 2_755
FC3' OC6' Ba1 66(2) . 2_755
BC2' OC6' Ba1 83(3) 1_645 2_755
OC4' OC6' Ba1 140.2(9) . 2_755
Ba4 OC6' Ba1 136.0(19) 5_755 2_755
Ba4 OC6' Ba1 81.3(7) 2_755 2_755
Ba1 OC6' Ba1 76.8(12) 5_755 2_755
BC2' FC4 BC2' 21(3) 5_665 1_645
BC2' FC4 BC1 169.6(13) 5_665 .
BC2' FC4 BC1 169.6(13) 1_645 .
BC2' FC4 Ba1 101.3(18) 5_665 2_755
BC2' FC4 Ba1 89.1(17) 1_645 2_755
BC1 FC4 Ba1 84.8(7) . 2_755
BC2' FC4 Ba1 89.1(17) 5_665 .
BC2' FC4 Ba1 101.3(18) 1_645 .
BC1 FC4 Ba1 84.8(7) . .
Ba1 FC4 Ba1 169.5(14) 2_755 .
BC2' FC4 Ba4 103.2(17) 5_665 .
BC2' FC4 Ba4 87.5(16) 1_645 .
BC1 FC4 Ba4 84.6(6) . .
Ba1 FC4 Ba4 94.36(13) 2_755 .
Ba1 FC4 Ba4 84.66(11) . .
BC2' FC4 Ba4 87.5(16) 5_665 2_755
BC2' FC4 Ba4 103.2(17) 1_645 2_755
BC1 FC4 Ba4 84.6(6) . 2_755
Ba1 FC4 Ba4 84.66(11) 2_755 2_755
Ba1 FC4 Ba4 94.36(13) . 2_755
Ba4 FC4 Ba4 169.3(13) . 2_755
BC2 FC4' BC2 22(2) . 5_756
BC2 FC4' Ba2 88.2(14) . .
BC2 FC4' Ba2 102.8(15) 5_756 .
BC2 FC4' Ba2 102.8(15) . 2_755
BC2 FC4' Ba2 88.2(14) 5_756 2_755
Ba2 FC4' Ba2 168.9(15) . 2_755
BC2 FC4' Ba3 102.9(15) . 2_755
BC2 FC4' Ba3 88.2(13) 5_756 2_755
Ba2 FC4' Ba3 85.04(13) . 2_755
Ba2 FC4' Ba3 93.88(15) 2_755 2_755
BC2 FC4' Ba3 88.2(13) . .
BC2 FC4' Ba3 102.9(15) 5_756 .
Ba2 FC4' Ba3 93.88(15) . .
Ba2 FC4' Ba3 85.04(13) 2_755 .
Ba3 FC4' Ba3 168.8(14) 2_755 .

loop_
_geom_bond_atom_site_label_1
_geom_bond_atom_site_label_2
_geom_bond_distance
_geom_bond_site_symmetry_2
Ba1 OC3 2.44(3) .
Ba1 O2 2.714(5) .
Ba1 O7 2.764(5) .
Ba1 OC5' 2.78(2) 5_755
Ba1 OC2 2.81(3) 2_755
Ba1 FC4 2.825(3) .
Ba1 O9 2.871(7) .
Ba1 OC4' 2.901(9) .
Ba1 FC3' 2.933(15) 5_755
Ba1 O6 2.947(5) .
Ba1 O5 2.951(5) .
Ba2 OC2 2.45(3) 2_755
Ba2 O8 2.721(5) .
Ba2 O1 2.766(5) .
Ba2 OC6 2.784(17) .
Ba2 FC4' 2.805(4) .
Ba2 OC4 2.87(3) .
Ba2 O3 2.876(6) .
Ba2 OC3 2.91(3) .
Ba2 FC3 2.935(14) .
Ba2 O11 2.952(5) .
Ba2 FC2 2.95(3) .
Ba2 O12 2.959(5) .
Ba3 OC3 2.58(3) .
Ba3 OC1 2.627(8) .
Ba3 O3 2.706(6) .
Ba3 O8 2.712(6) 8_665
Ba3 FC3 2.744(13) 5_756
Ba3 O1 2.804(5) 2_755
Ba3 OC5 2.90(3) 5_756
Ba3 O10 2.914(5) .
Ba3 FC2 2.95(3) .
Ba3 O12 2.978(5) 3_556
Ba3 O7 3.026(5) .
Ba4 OC2 2.55(3) .
Ba4 OC1 2.629(8) .
Ba4 O9 2.712(6) 2_755
Ba4 O2 2.713(6) 8_665
Ba4 FC3' 2.738(14) 5_755
Ba4 O7 2.811(5) .
Ba4 OC6' 2.89(4) 5_755
Ba4 O4 2.907(5) .
Ba4 O6 2.989(5) 3
Ba4 FC2' 3.021(10) 5_755
Ba4 OC4' 3.021(10) 5_755
Ba5 O2 2.628(5) .
Ba5 O2 2.628(5) 2_765
Ba5 O4 2.829(5) 3_455
Ba5 O4 2.829(5) 7_865
Ba5 O5 2.845(5) 5_765
Ba5 O5 2.846(5) .
Ba5 B2 3.075(8) .
Ba5 B2 3.075(8) 5_765
Ba5 B3 3.298(8) 8_665
Ba5 B3 3.298(8) 7_765
Ba5 O8 3.315(6) 8_665
Ba5 O8 3.315(6) 7_765
Ba6 O12 2.571(7) 7_755
Ba6 O10 2.717(7) 7_755
Ba6 O11 2.732(6) .
Ba6 O1 2.815(5) .
Ba6 O1 2.815(5) 6_556
Ba6 O3 2.842(6) 7_755
Ba6 O3 2.842(6) 4_646
Ba6 FC2 2.85(3) 7_755
Ba6 FC3 2.98(2) .
Ba6 OC4 3.11(4) 7_755
Ba6 B1 3.143(7) 4_646
Ba6 B1 3.143(7) 7_755
Ba7 O8 2.625(5) .
Ba7 O8 2.625(5) 2_655
Ba7 O10 2.826(5) 3_456
Ba7 O10 2.826(5) 7_755
Ba7 O11 2.845(5) .
Ba7 O11 2.845(5) 5_656
Ba7 B4 3.071(8) .
Ba7 B4 3.071(8) 5_656
Ba7 B1 3.300(8) 8_565
Ba7 B1 3.300(8) 7_755
Ba7 O2 3.318(6) 7_755
Ba7 O2 3.318(6) 8_565
Ba8 O6 2.570(7) .
Ba8 O5 2.718(6) 3_455
Ba8 O4 2.722(7) 5_755
Ba8 O7 2.820(5) 8_565
Ba8 O7 2.820(5) 3_455
Ba8 O9 2.841(6) .
Ba8 O9 2.841(6) 6
Ba8 FC3' 2.93(2) 7_765
Ba8 OC4' 2.982(13) .
Ba8 B3 3.141(7) .
Ba8 B3 3.141(7) 6
B1 O1 1.366(9) 7_765
B1 O2 1.385(9) .
B1 O3 1.426(10) .
B1 Ba6 3.143(7) 7_765
B1 Ba4 3.169(8) 8_565
B1 Ba7 3.300(8) 7_765
O1 B1 1.366(9) 7_755
O1 Ba3 2.804(5) 2_755
O1 Ba4 3.033(5) 2_755
O2 Ba4 2.713(6) 8_565
O2 Ba7 3.318(6) 7_765
O3 Ba6 2.842(6) 7_765
B2 O6 1.365(12) .
B2 O5 1.383(12) .
B2 O4 1.387(13) 3_455
B2 Ba5 3.075(8) 5_765
B2 Ba4 3.187(8) 3_455
B2 Ba4 3.187(8) 8_565
B2 Ba1 3.192(9) 6
O4 B2 1.387(13) 3
O4 Ba8 2.722(7) 5_755
O4 Ba5 2.829(5) 7_855
O4 Ba5 2.829(5) 3
O4 Ba4 2.907(5) 6
O5 Ba8 2.718(6) 3
O5 Ba5 2.846(5) 5_765
O5 Ba1 2.951(5) 6
O6 Ba1 2.947(5) 6
O6 Ba4 2.989(5) 8_565
O6 Ba4 2.989(5) 3_455
B3 O7 1.367(9) 8_565
B3 O8 1.387(9) .
B3 O9 1.420(10) .
B3 Ba3 3.175(8) 8_565
B3 Ba5 3.298(8) 7_755
O7 B3 1.367(9) 8_665
O7 Ba8 2.820(5) 3
O8 Ba3 2.712(6) 8_565
O8 Ba5 3.315(6) 7_755
O9 Ba4 2.712(6) 2_755
B4 O12 1.367(12) .
B4 O10 1.374(12) 3_456
B4 O11 1.384(12) .
B4 Ba7 3.071(8) 5_656
B4 Ba3 3.184(8) 3_456
B4 Ba3 3.184(8) 8_565
B4 Ba2 3.203(8) 6_556
O10 B4 1.374(12) 3_556
O10 Ba6 2.717(7) 7_765
O10 Ba7 2.826(5) 3_556
O10 Ba7 2.826(5) 7_765
O10 Ba3 2.914(5) 6_556
O11 Ba7 2.845(5) 5_656
O11 Ba2 2.952(5) 6_556
O12 Ba6 2.571(7) 7_765
O12 Ba2 2.959(5) 6_556
O12 Ba3 2.978(5) 8_565
O12 Ba3 2.978(5) 3_456
BC1 FC1 1.232(8) 2_755
BC1 OC1 1.232(8) 2_755
BC1 OC1 1.232(8) .
BC1 OC3 1.33(3) .
BC1 OC3 1.33(3) 2_755
BC1 OC2 1.39(3) .
BC1 OC2 1.39(3) 2_755
BC1 FC4 1.94(4) .
BC1 Ba1 3.280(12) 2_755
BC1 Ba2 3.298(12) 2_755
OC1 OC3 1.20(3) .
OC1 OC2 1.34(3) .
OC1 Ba2 3.015(8) 2_755
OC2 OC3 1.51(4) 2_755
OC2 Ba2 2.45(3) 2_755
OC2 Ba1 2.81(3) 2_755
OC3 OC2 1.51(4) 2_755
BC2 BC2 0.66(6) 5_756
BC2 OC5 0.95(5) 5_756
BC2 OC5 1.26(6) .
BC2 OC4 1.42(5) .
BC2 OC6 1.46(5) .
BC2 OC6 1.49(5) 5_756
BC2 FC2 1.70(5) .
BC2 FC4' 1.76(4) .
BC2 FC4' 1.76(4) 5_756
BC2 Ba2 3.26(3) 6_556
OC4 OC5 1.55(6) 5_756
OC4 Ba2 2.87(3) 6_556
OC4 Ba3 3.06(3) 6_556
OC4 Ba6 3.11(4) 7_765
FC2 OC5 1.71(6) 5_756
FC2 Ba6 2.85(3) 7_765
FC2 Ba3 2.95(3) 6_556
FC2 Ba2 2.95(3) 6_556
OC5 OC6 0.77(4) .
OC5 BC2 0.95(5) 5_756
OC5 FC3 1.32(5) .
OC5 OC4 1.55(6) 5_756
OC5 FC2 1.71(6) 5_756
OC5 Ba3 2.90(3) 2_755
OC5 Ba3 2.90(3) 5_756
OC5 Ba2 3.33(4) 6_556
FC3 OC6 0.84(3) .
FC3 Ba3 2.744(13) 2_755
FC3 Ba3 2.744(13) 5_756
FC3 Ba2 2.935(14) 6_556
OC6 BC2 1.49(5) 5_756
OC6 Ba2 2.784(17) 6_556
OC6 Ba3 3.071(18) 2_755
OC6 Ba3 3.071(18) 5_756
BC2' BC2' 0.64(8) 5_575
BC2' OC6' 1.03(7) 5_665
BC2' OC6' 1.31(8) 1_465
BC2' OC5' 1.53(6) 5_665
BC2' FC2' 1.55(4) 5_665
BC2' OC4' 1.55(4) 5_665
BC2' OC5' 1.58(7) 1_465
BC2' FC4 1.77(3) 5_665
BC2' FC4 1.77(3) 1_465
BC2' Ba1 3.31(4) 5_665
BC2' Ba1 3.31(4) 2_665
BC2' Ba4 3.49(4) 1_465
OC4' BC2' 1.55(4) 5_665
OC4' OC6' 1.79(5) .
OC4' Ba1 2.901(9) 6
OC4' Ba4 3.021(10) 5_755
OC4' Ba4 3.021(10) 2_755
OC5' OC6' 0.64(5) .
OC5' FC3' 0.81(3) .
OC5' BC2' 1.53(6) 5_665
OC5' BC2' 1.58(7) 1_645
OC5' Ba1 2.78(2) 2_755
OC5' Ba1 2.78(2) 5_755
OC5' Ba4 3.02(2) 5_755
OC5' Ba4 3.02(2) 2_755
FC3' OC6' 1.24(5) .
FC3' Ba4 2.738(14) 5_755
FC3' Ba4 2.738(14) 2_755
FC3' Ba8 2.93(2) 7_755
FC3' Ba1 2.933(15) 2_755
FC3' Ba1 2.933(15) 5_755
OC6' BC2' 1.03(7) 5_665
OC6' BC2' 1.31(8) 1_645
OC6' Ba4 2.89(4) 5_755
OC6' Ba4 2.89(4) 2_755
OC6' Ba1 3.21(4) 5_755
OC6' Ba1 3.21(4) 2_755
FC4 BC2' 1.77(3) 5_665
FC4 BC2' 1.77(3) 1_645
FC4 Ba1 2.825(3) 2_755
FC4 Ba4 3.084(3) 2_755
FC4' BC2 1.76(4) 5_756
FC4' Ba2 2.805(4) 2_755
FC4' Ba3 3.101(4) 2_755
